data_4313069
loop_
_publ_author_name
'Qun Huang'
'Shiou-Jyh Hwu'

_publ_section_title
;
 The Fascinating Noncentrosymmetric Copper(II) Phosphates Synthesized via
 CsCl Salt-Inclusion
;
_journal_name_full 'Inorganic Chemistry'
_journal_page_first 655
_journal_page_last 657
_journal_paper_doi 10.1021/ic026060i
_journal_volume 42
_journal_year 2003
_chemical_formula_sum 'Cl6 Cs8 Cu7 O28 P8'
_chemical_formula_weight 2416.52
_chemical_name_systematic
;
  Cs2Cu7(P2O7)4*6CsCl
;
_space_group_IT_number 19
_symmetry_cell_setting orthorhombic
_symmetry_space_group_name_Hall 'P 2ac 2ab'
_symmetry_space_group_name_H-M 'P 21 21 21'
_atom_sites_solution_hydrogens geom
_atom_sites_solution_primary direct
_atom_sites_solution_secondary difmap
_audit_creation_method SHELXL-97
_cell_angle_alpha 90.00
_cell_angle_beta 90.00
_cell_angle_gamma 90.00
_cell_formula_units_Z 4
_cell_length_a 9.9423(13)
_cell_length_b 13.8100(16)
_cell_length_c 30.703(4)
_cell_measurement_temperature 293(2)
_cell_volume 4215.6(9)
_computing_structure_refinement 'SHELXL-97 (Sheldrick, 1997)'
_computing_structure_solution 'SHELXS-97 (Sheldrick, 1990)'
_diffrn_ambient_temperature 293(2)
_diffrn_measured_fraction_theta_full 0.891
_diffrn_measured_fraction_theta_max 0.891
_diffrn_radiation_monochromator graphite
_diffrn_radiation_source 'fine-focus sealed tube'
_diffrn_radiation_type MoK\a
_diffrn_radiation_wavelength 0.71073
_diffrn_reflns_av_R_equivalents 0.0406
_diffrn_reflns_av_sigmaI/netI 0.0247
_diffrn_reflns_limit_h_max 13
_diffrn_reflns_limit_h_min -11
_diffrn_reflns_limit_k_max 18
_diffrn_reflns_limit_k_min -17
_diffrn_reflns_limit_l_max 41
_diffrn_reflns_limit_l_min -42
_diffrn_reflns_number 39306
_diffrn_reflns_theta_full 29.63
_diffrn_reflns_theta_max 29.63
_diffrn_reflns_theta_min 2.44
_exptl_absorpt_coefficient_mu 11.041
_exptl_crystal_colour GREENISH
_exptl_crystal_density_diffrn 3.807
_exptl_crystal_density_method 'not measured'
_exptl_crystal_description NEEDLE
_exptl_crystal_F_000 4356
_exptl_crystal_size_max 0.25
_exptl_crystal_size_mid 0.01
_exptl_crystal_size_min 0.02
_refine_diff_density_max 1.526
_refine_diff_density_min -1.767
_refine_diff_density_rms 0.295
_refine_ls_abs_structure_details 'Flack H D (1983), Acta Cryst. A39, 876-881'
_refine_ls_abs_structure_Flack 0.00
_refine_ls_extinction_coef 0.000054(9)
_refine_ls_extinction_expression Fc^*^=kFc[1+0.001xFc^2^\l^3^/sin(2\q)]^-1/4^
_refine_ls_extinction_method SHELXL
_refine_ls_goodness_of_fit_ref 1.145
_refine_ls_hydrogen_treatment mixed
_refine_ls_matrix_type full
_refine_ls_number_parameters 375
_refine_ls_number_reflns 10017
_refine_ls_number_restraints 0
_refine_ls_restrained_S_all 1.145
_refine_ls_R_factor_all 0.0665
_refine_ls_R_factor_gt 0.0599
_refine_ls_shift/su_max 0.385
_refine_ls_shift/su_mean 0.035
_refine_ls_structure_factor_coef Fsqd
_refine_ls_weighting_details 'calc w=1/[\s^2^(Fo^2^)+(0.0000P)^2^+119.1096P] where P=(Fo^2^+2Fc^2^)/3'
_refine_ls_weighting_scheme calc
_refine_ls_wR_factor_gt 0.0991
_refine_ls_wR_factor_ref 0.1022
_reflns_number_gt 9210
_reflns_number_total 10017
_reflns_threshold_expression >2sigma(I)
_cod_data_source_file ic026060i-2_si_1.cif
_cod_data_source_block CU-9
_cod_database_code 4313069

loop_
_symmetry_equiv_pos_as_xyz
'x, y, z'
'-x+1/2, -y, z+1/2'
'-x, y+1/2, -z+1/2'
'x+1/2, -y+1/2, -z'

loop_
_atom_site_label
_atom_site_type_symbol
_atom_site_fract_x
_atom_site_fract_y
_atom_site_fract_z
_atom_site_U_iso_or_equiv
_atom_site_adp_type
_atom_site_occupancy
_atom_site_symmetry_multiplicity
_atom_site_calc_flag
_atom_site_refinement_flags
_atom_site_disorder_assembly
_atom_site_disorder_group
Cs1 Cs 0.49746(8) 0.87110(10) 0.06143(2) 0.02193(16) Uani 1 1 d . . .
Cs2 Cs 0.50038(8) 0.37936(9) 0.05801(2) 0.01950(15) Uani 1 1 d . . .
Cs3 Cs 0.13111(8) 0.87293(10) 0.16248(3) 0.02368(16) Uani 1 1 d . . .
Cs4 Cs 0.13483(8) 0.37679(10) 0.16007(2) 0.02381(16) Uani 1 1 d . . .
Cs5 Cs -0.23556(8) 0.62341(11) 0.23853(3) 0.02732(17) Uani 1 1 d . . .
Cs6 Cs -0.23111(8) 1.12519(13) 0.23822(3) 0.02891(17) Uani 1 1 d . . .
Cs7 Cs 0.84519(8) 0.62647(10) 0.07987(3) 0.02752(17) Uani 1 1 d . . .
Cs8 Cs 0.83996(9) 1.12779(10) 0.07948(3) 0.02772(18) Uani 1 1 d . . .
Cu1 Cu -0.50551(19) 0.3748(2) 0.24711(5) 0.0213(3) Uani 1 1 d . . .
Cu2 Cu 0.87864(14) 0.88419(14) 0.01158(5) 0.0120(3) Uani 1 1 d . . .
Cu3 Cu 0.38649(14) 1.13208(16) -0.00735(5) 0.0148(3) Uani 1 1 d . . .
Cu4 Cu 0.70819(16) 0.86563(19) 0.16015(5) 0.0222(4) Uani 1 1 d . . .
Cu5 Cu 0.71038(17) 0.3842(2) 0.15712(5) 0.0241(4) Uani 1 1 d . . .
Cu6 Cu 0.25135(16) 0.63287(17) 0.10743(5) 0.0190(3) Uani 1 1 d . . .
Cu7 Cu 0.24694(16) 1.11629(15) 0.11482(5) 0.0173(3) Uani 1 1 d . . .
Cl1 Cl 0.0582(3) 0.6263(4) 0.16904(10) 0.0259(6) Uani 1 1 d . . .
Cl2 Cl 0.0443(3) 1.1223(5) 0.16996(10) 0.0302(7) Uani 1 1 d . . .
Cl3 Cl 0.8447(3) 0.8784(4) 0.10106(10) 0.0291(7) Uani 1 1 d . . .
Cl4 Cl 0.8495(3) 0.3742(4) 0.09800(10) 0.0272(6) Uani 1 1 d . . .
Cl5 Cl -0.1826(4) 0.8683(5) 0.22306(11) 0.0368(8) Uani 1 1 d . . .
Cl6 Cl 0.1823(5) 0.8763(6) 0.27981(11) 0.0436(9) Uani 1 1 d . . .
P1 P 0.1654(5) 0.9830(3) 0.03257(14) 0.0126(8) Uani 1 1 d . . .
P2 P 0.6529(5) 1.0190(3) -0.03431(14) 0.0122(7) Uani 1 1 d . . .
P3 P 0.4660(4) 0.7316(3) 0.17059(14) 0.0134(8) Uani 1 1 d . . .
P4 P 0.4772(5) 0.2304(3) 0.16619(14) 0.0170(9) Uani 1 1 d . . .
P5 P 0.1549(5) 0.7696(3) 0.02777(12) 0.0105(7) Uani 1 1 d . . .
P6 P 0.1573(5) 0.2673(3) 0.03660(14) 0.0131(8) Uani 1 1 d . . .
P7 P 0.4695(5) 0.5220(3) 0.16700(17) 0.0229(11) Uani 1 1 d . . .
P8 P 0.4824(5) 1.0184(3) 0.17228(14) 0.0179(9) Uani 1 1 d . . .
O1 O 0.5239(10) 0.2291(7) -0.0117(3) 0.016(2) Uiso 1 1 d . . .
O2 O 0.5141(9) 0.5182(6) -0.0230(3) 0.0099(17) Uiso 1 1 d . . .
O3 O 0.2008(11) 1.0029(8) 0.0779(3) 0.025(2) Uiso 1 1 d . . .
O4 O 0.5108(10) 0.7223(6) -0.0120(3) 0.0118(18) Uiso 1 1 d . . .
O5 O 0.3406(10) 1.0258(7) 0.1532(3) 0.026(2) Uiso 1 1 d . . .
O6 O 0.3716(10) 0.7317(6) 0.1340(3) 0.0160(18) Uiso 1 1 d . . .
O7 O 0.7628(12) 0.9940(8) -0.0017(4) 0.028(2) Uiso 1 1 d . . .
O8 O 0.5143(13) 1.0286(8) -0.0137(4) 0.024(3) Uiso 1 1 d . . .
O9 O 0.4660(8) 0.6245(9) 0.1921(3) 0.0219(16) Uiso 1 1 d . . .
O10 O 0.1716(12) 0.7437(8) 0.0753(4) 0.030(2) Uiso 1 1 d . . .
O11 O 0.5488(9) 1.1215(10) 0.1668(3) 0.0291(18) Uiso 1 1 d . . .
O12 O 0.6457(12) 0.9533(8) -0.0730(4) 0.026(2) Uiso 1 1 d . . .
O13 O 0.6105(13) 0.7467(8) 0.1563(4) 0.032(3) Uiso 1 1 d . . .
O14 O 0.4155(12) 0.4484(8) 0.1997(4) 0.027(2) Uiso 1 1 d . . .
O15 O 0.5924(15) 0.2843(10) 0.1434(5) 0.044(3) Uiso 1 1 d . . .
O16 O 0.4816(11) 0.9927(7) 0.2191(3) 0.025(2) Uiso 1 1 d . . .
O17 O 0.2385(10) 1.0441(7) -0.0020(3) 0.0164(18) Uiso 1 1 d . . .
O18 O 0.2730(10) 0.2445(7) 0.0075(3) 0.020(2) Uiso 1 1 d . . .
O19 O 0.2306(11) 0.7058(8) -0.0040(4) 0.025(2) Uiso 1 1 d . . .
O20 O 0.4620(14) 0.2572(10) 0.2133(4) 0.041(3) Uiso 1 1 d . . .
O21 O 0.6863(7) 1.1236(8) -0.0548(2) 0.0164(14) Uiso 1 1 d . . .
O22 O 0.3693(11) 0.5305(8) 0.1273(3) 0.024(2) Uiso 1 1 d . . .
O23 O 0.2214(7) 0.8770(8) 0.0204(2) 0.0195(15) Uiso 1 1 d . . .
O24 O 0.3568(11) 0.2245(7) 0.1387(3) 0.023(2) Uiso 1 1 d . . .
O25 O 0.4234(13) 0.7953(9) 0.2069(4) 0.036(3) Uiso 1 1 d . . .
O26 O 0.1502(11) 0.2082(7) 0.0780(3) 0.022(2) Uiso 1 1 d . . .
O27 O 0.6099(13) 0.5031(9) 0.1516(4) 0.036(3) Uiso 1 1 d . . .
O28 O 0.5725(13) 0.9542(9) 0.1443(4) 0.036(3) Uiso 1 1 d . . .

loop_
_atom_site_aniso_label
_atom_site_aniso_U_11
_atom_site_aniso_U_22
_atom_site_aniso_U_33
_atom_site_aniso_U_23
_atom_site_aniso_U_13
_atom_site_aniso_U_12
Cs1 0.0160(3) 0.0310(4) 0.0188(3) -0.0016(5) -0.0021(3) 0.0009(6)
Cs2 0.0166(3) 0.0248(4) 0.0171(3) -0.0021(4) -0.0003(3) -0.0010(6)
Cs3 0.0223(4) 0.0207(3) 0.0280(4) -0.0002(5) -0.0002(3) -0.0021(6)
Cs4 0.0225(4) 0.0234(3) 0.0256(3) -0.0021(5) -0.0026(3) -0.0012(6)
Cs5 0.0262(4) 0.0268(4) 0.0290(4) 0.0007(5) -0.0051(3) -0.0026(7)
Cs6 0.0228(4) 0.0411(4) 0.0228(3) -0.0009(6) -0.0032(3) -0.0025(7)
Cs7 0.0282(4) 0.0268(4) 0.0275(4) 0.0030(6) -0.0029(3) 0.0001(6)
Cs8 0.0314(4) 0.0245(4) 0.0273(4) -0.0012(6) -0.0026(3) -0.0020(6)
Cu1 0.0349(7) 0.0149(5) 0.0143(5) 0.0022(6) -0.0027(5) -0.0029(7)
Cu2 0.0064(6) 0.0104(7) 0.0192(6) -0.0026(7) -0.0029(5) 0.0004(7)
Cu3 0.0074(6) 0.0179(7) 0.0191(6) -0.0009(8) 0.0038(5) -0.0006(8)
Cu4 0.0178(7) 0.0265(10) 0.0224(7) 0.0050(9) 0.0001(6) -0.0031(9)
Cu5 0.0183(8) 0.0312(10) 0.0227(7) -0.0003(9) -0.0007(6) 0.0024(9)
Cu6 0.0176(7) 0.0215(8) 0.0180(6) -0.0006(8) -0.0052(5) 0.0001(9)
Cu7 0.0175(7) 0.0113(7) 0.0230(7) 0.0022(7) -0.0083(5) -0.0019(8)
Cl1 0.0280(15) 0.0283(14) 0.0213(13) 0.011(2) 0.0011(11) 0.003(2)
Cl2 0.0303(16) 0.0361(17) 0.0242(14) 0.008(2) 0.0002(12) 0.003(2)
Cl3 0.0285(16) 0.0409(18) 0.0180(12) 0.006(2) 0.0058(11) -0.012(2)
Cl4 0.0220(15) 0.0370(16) 0.0226(13) -0.006(2) 0.0037(11) -0.008(2)
Cl5 0.046(2) 0.039(2) 0.0249(15) -0.006(2) -0.0115(14) 0.003(3)
Cl6 0.059(2) 0.049(2) 0.0227(16) 0.015(3) -0.0099(15) -0.010(3)
P1 0.0096(19) 0.0085(14) 0.0197(17) -0.0038(13) 0.0014(14) 0.0015(13)
P2 0.0071(18) 0.0090(14) 0.0206(17) -0.0054(13) -0.0022(15) -0.0014(13)
P3 0.011(2) 0.0103(15) 0.0187(18) 0.0039(13) 0.0001(14) -0.0024(12)
P4 0.024(2) 0.0152(17) 0.0116(16) 0.0011(14) -0.0033(16) -0.0062(15)
P5 0.0100(18) 0.0084(14) 0.0129(15) -0.0050(12) -0.0069(13) 0.0037(13)
P6 0.011(2) 0.0076(14) 0.0205(18) -0.0028(13) -0.0009(15) 0.0030(14)
P7 0.030(3) 0.0136(18) 0.025(2) 0.0045(16) -0.0068(19) 0.0036(16)
P8 0.020(2) 0.0168(17) 0.0169(18) 0.0003(14) -0.0119(16) 0.0005(15)

loop_
_atom_type_symbol
_atom_type_description
_atom_type_scat_dispersion_real
_atom_type_scat_dispersion_imag
_atom_type_scat_source
O O 0.0106 0.0060 'International Tables Vol C Tables 4.2.6.8 and 6.1.1.4'
P P 0.1023 0.0942 'International Tables Vol C Tables 4.2.6.8 and 6.1.1.4'
Cl Cl 0.1484 0.1585 'International Tables Vol C Tables 4.2.6.8 and 6.1.1.4'
Cu Cu 0.3201 1.2651 'International Tables Vol C Tables 4.2.6.8 and 6.1.1.4'
Cs Cs -0.3680 2.1192 'International Tables Vol C Tables 4.2.6.8 and 6.1.1.4'

loop_
_geom_angle_atom_site_label_1
_geom_angle_atom_site_label_2
_geom_angle_atom_site_label_3
_geom_angle
_geom_angle_site_symmetry_1
_geom_angle_site_symmetry_3
_geom_angle_publ_flag
O28 Cs1 O23 126.3(3) . . ?
O28 Cs1 O4 155.0(3) . . ?
O23 Cs1 O4 75.5(3) . . ?
O28 Cs1 O19 116.4(3) . 4_565 ?
O23 Cs1 O19 116.8(3) . 4_565 ?
O4 Cs1 O19 46.9(3) . 4_565 ?
O28 Cs1 O8 110.7(3) . . ?
O23 Cs1 O8 74.1(3) . . ?
O4 Cs1 O8 85.6(2) . . ?
O19 Cs1 O8 77.4(3) 4_565 . ?
O28 Cs1 O6 74.2(3) . . ?
O23 Cs1 O6 87.2(2) . . ?
O4 Cs1 O6 97.2(2) . . ?
O19 Cs1 O6 118.8(3) 4_565 . ?
O8 Cs1 O6 159.9(3) . . ?
O28 Cs1 O3 83.3(3) . . ?
O23 Cs1 O3 44.1(3) . . ?
O4 Cs1 O3 119.6(3) . . ?
O19 Cs1 O3 152.9(3) 4_565 . ?
O8 Cs1 O3 78.1(3) . . ?
O6 Cs1 O3 83.3(2) . . ?
O28 Cs1 O13 52.4(3) . . ?
O23 Cs1 O13 129.8(3) . . ?
O4 Cs1 O13 105.4(3) . . ?
O19 Cs1 O13 93.7(3) 4_565 . ?
O8 Cs1 O13 155.1(3) . . ?
O6 Cs1 O13 42.6(3) . . ?
O3 Cs1 O13 113.4(3) . . ?
O28 Cs1 Cl3 56.8(3) . . ?
O23 Cs1 Cl3 173.90(18) . . ?
O4 Cs1 Cl3 102.9(2) . . ?
O19 Cs1 Cl3 59.6(2) 4_565 . ?
O8 Cs1 Cl3 100.0(3) . . ?
O6 Cs1 Cl3 98.86(18) . . ?
O3 Cs1 Cl3 137.0(2) . . ?
O13 Cs1 Cl3 56.2(2) . . ?
O28 Cs1 Cu4 30.3(3) . . ?
O23 Cs1 Cu4 149.32(15) . . ?
O4 Cs1 Cu4 124.65(19) . . ?
O19 Cs1 Cu4 92.1(2) 4_565 . ?
O8 Cs1 Cu4 125.6(2) . . ?
O6 Cs1 Cu4 68.74(17) . . ?
O3 Cs1 Cu4 111.74(18) . . ?
O13 Cs1 Cu4 30.5(2) . . ?
Cl3 Cs1 Cu4 36.03(5) . . ?
O28 Cs1 O7 95.5(3) . . ?
O23 Cs1 O7 114.7(2) . . ?
O4 Cs1 O7 83.7(2) . . ?
O19 Cs1 O7 47.5(3) 4_565 . ?
O8 Cs1 O7 42.7(3) . . ?
O6 Cs1 O7 157.4(2) . . ?
O3 Cs1 O7 116.1(2) . . ?
O13 Cs1 O7 115.2(3) . . ?
Cl3 Cs1 O7 59.18(19) . . ?
Cu4 Cs1 O7 92.02(18) . . ?
O28 Cs1 P5 138.6(3) . 4_565 ?
O23 Cs1 P5 95.15(18) . 4_565 ?
O4 Cs1 P5 23.5(2) . 4_565 ?
O19 Cs1 P5 23.6(2) 4_565 4_565 ?
O8 Cs1 P5 78.5(2) . 4_565 ?
O6 Cs1 P5 111.38(17) . 4_565 ?
O3 Cs1 P5 137.33(19) . 4_565 ?
O13 Cs1 P5 102.6(2) . 4_565 ?
Cl3 Cs1 P5 82.04(10) . 4_565 ?
Cu4 Cs1 P5 110.92(8) . 4_565 ?
O7 Cs1 P5 63.29(18) . 4_565 ?
O1 Cs2 O15 106.9(3) . . ?
O1 Cs2 O17 77.3(3) . 4_565 ?
O15 Cs2 O17 113.0(3) . 4_565 ?
O1 Cs2 O21 92.7(3) . 4_465 ?
O15 Cs2 O21 108.6(3) . 4_465 ?
O17 Cs2 O21 138.4(2) 4_565 4_465 ?
O1 Cs2 O2 81.6(2) . . ?
O15 Cs2 O2 157.4(3) . . ?
O17 Cs2 O2 47.3(2) 4_565 . ?
O21 Cs2 O2 91.5(2) 4_465 . ?
O1 Cs2 O22 160.9(3) . . ?
O15 Cs2 O22 80.5(3) . . ?
O17 Cs2 O22 116.6(3) 4_565 . ?
O21 Cs2 O22 68.2(3) 4_465 . ?
O2 Cs2 O22 98.2(2) . . ?
O1 Cs2 O18 47.8(3) . . ?
O15 Cs2 O18 111.2(3) . . ?
O17 Cs2 O18 116.8(3) 4_565 . ?
O21 Cs2 O18 45.3(3) 4_465 . ?
O2 Cs2 O18 90.2(2) . . ?
O22 Cs2 O18 113.1(3) . . ?
O1 Cs2 O7 92.7(3) . 4_465 ?
O15 Cs2 O7 149.1(3) . 4_465 ?
O17 Cs2 O7 94.2(2) 4_565 4_465 ?
O21 Cs2 O7 45.4(3) 4_465 4_465 ?
O2 Cs2 O7 46.9(3) . 4_465 ?
O22 Cs2 O7 74.0(3) . 4_465 ?
O18 Cs2 O7 65.1(2) . 4_465 ?
O1 Cs2 O27 153.9(3) . . ?
O15 Cs2 O27 54.4(3) . . ?
O17 Cs2 O27 92.9(3) 4_565 . ?
O21 Cs2 O27 109.9(3) 4_465 . ?
O2 Cs2 O27 109.6(3) . . ?
O22 Cs2 O27 43.7(3) . . ?
O18 Cs2 O27 150.1(3) . . ?
O7 Cs2 O27 112.3(3) 4_465 . ?
O1 Cs2 O24 96.4(3) . . ?
O15 Cs2 O24 43.2(3) . . ?
O17 Cs2 O24 153.0(2) 4_565 . ?
O21 Cs2 O24 67.3(2) 4_465 . ?
O2 Cs2 O24 158.7(2) . . ?
O22 Cs2 O24 76.7(2) . . ?
O18 Cs2 O24 73.4(2) . . ?
O7 Cs2 O24 112.4(3) 4_465 . ?
O27 Cs2 O24 81.3(3) . . ?
O1 Cs2 Cl4 98.7(2) . . ?
O15 Cs2 Cl4 55.0(3) . . ?
O17 Cs2 Cl4 58.25(19) 4_565 . ?
O21 Cs2 Cl4 162.20(14) 4_465 . ?
O2 Cs2 Cl4 103.57(18) . . ?
O22 Cs2 Cl4 99.9(2) . . ?
O18 Cs2 Cl4 142.0(2) . . ?
O7 Cs2 Cl4 146.3(2) 4_465 . ?
O27 Cs2 Cl4 56.3(2) . . ?
O24 Cs2 Cl4 97.71(19) . . ?
O1 Cs2 Cu5 123.9(2) . . ?
O15 Cs2 Cu5 30.2(3) . . ?
O17 Cs2 Cu5 91.10(18) 4_565 . ?
O21 Cs2 Cu5 126.24(13) 4_465 . ?
O2 Cs2 Cu5 128.05(17) . . ?
O22 Cs2 Cu5 71.1(2) . . ?
O18 Cs2 Cu5 141.42(17) . . ?
O7 Cs2 Cu5 143.18(19) 4_465 . ?
O27 Cs2 Cu5 30.9(2) . . ?
O24 Cs2 Cu5 70.45(17) . . ?
Cl4 Cs2 Cu5 36.12(5) . . ?
O5 Cs3 O6 83.3(3) . . ?
O5 Cs3 O3 51.7(3) . . ?
O6 Cs3 O3 87.6(2) . . ?
O5 Cs3 O10 103.0(3) . . ?
O6 Cs3 O10 49.3(3) . . ?
O3 Cs3 O10 67.4(2) . . ?
O5 Cs3 O25 70.3(3) . . ?
O6 Cs3 O25 43.7(3) . . ?
O3 Cs3 O25 108.4(3) . . ?
O10 Cs3 O25 93.0(3) . . ?
O5 Cs3 Cl3 121.0(2) . 1_455 ?
O6 Cs3 Cl3 118.95(19) . 1_455 ?
O3 Cs3 Cl3 73.9(2) . 1_455 ?
O10 Cs3 Cl3 70.1(2) . 1_455 ?
O25 Cs3 Cl3 160.9(2) . 1_455 ?
O5 Cs3 Cl1 147.4(2) . . ?
O6 Cs3 Cl1 64.97(18) . . ?
O3 Cs3 Cl1 129.3(2) . . ?
O10 Cs3 Cl1 62.3(2) . . ?
O25 Cs3 Cl1 81.1(2) . . ?
Cl3 Cs3 Cl1 83.12(12) 1_455 . ?
O5 Cs3 Cl2 59.3(2) . . ?
O6 Cs3 Cl2 141.92(18) . . ?
O3 Cs3 Cl2 64.3(2) . . ?
O10 Cs3 Cl2 128.0(2) . . ?
O25 Cs3 Cl2 119.3(2) . . ?
Cl3 Cs3 Cl2 79.17(12) 1_455 . ?
Cl1 Cs3 Cl2 153.00(7) . . ?
O5 Cs3 Cl5 131.4(2) . . ?
O6 Cs3 Cl5 140.3(2) . . ?
O3 Cs3 Cl5 127.2(2) . . ?
O10 Cs3 Cl5 121.3(2) . . ?
O25 Cs3 Cl5 121.7(2) . . ?
Cl3 Cs3 Cl5 64.36(7) 1_455 . ?
Cl1 Cs3 Cl5 76.99(12) . . ?
Cl2 Cs3 Cl5 77.02(12) . . ?
O5 Cs3 Cl6 89.3(2) . . ?
O6 Cs3 Cl6 100.00(19) . . ?
O3 Cs3 Cl6 139.3(2) . . ?
O10 Cs3 Cl6 143.8(2) . . ?
O25 Cs3 Cl6 59.0(2) . . ?
Cl3 Cs3 Cl6 131.53(9) 1_455 . ?
Cl1 Cs3 Cl6 89.12(13) . . ?
Cl2 Cs3 Cl6 87.56(13) . . ?
Cl5 Cs3 Cl6 67.26(8) . . ?
O5 Cs3 Cu7 30.0(2) . . ?
O6 Cs3 Cu7 101.80(17) . . ?
O3 Cs3 Cu7 31.10(19) . . ?
O10 Cs3 Cu7 97.5(2) . . ?
O25 Cs3 Cu7 100.0(2) . . ?
Cl3 Cs3 Cu7 91.17(10) 1_455 . ?
Cl1 Cs3 Cu7 159.78(6) . . ?
Cl2 Cs3 Cu7 41.47(6) . . ?
Cl5 Cs3 Cu7 117.89(11) . . ?
Cl6 Cs3 Cu7 108.89(12) . . ?
O5 Cs3 P3 76.2(2) . . ?
O6 Cs3 P3 21.38(17) . . ?
O3 Cs3 P3 98.5(2) . . ?
O10 Cs3 P3 70.6(2) . . ?
O25 Cs3 P3 22.3(2) . . ?
Cl3 Cs3 P3 139.83(12) 1_455 . ?
Cl1 Cs3 P3 71.48(8) . . ?
Cl2 Cs3 P3 133.89(9) . . ?
Cl5 Cs3 P3 134.23(11) . . ?
Cl6 Cs3 P3 79.77(11) . . ?
Cu7 Cs3 P3 102.00(7) . . ?
O24 Cs4 O14 70.8(3) . . ?
O24 Cs4 O21 71.3(3) . 4_465 ?
O14 Cs4 O21 103.9(2) . 4_465 ?
O24 Cs4 O22 82.5(2) . . ?
O14 Cs4 O22 45.8(3) . . ?
O21 Cs4 O22 65.8(2) 4_465 . ?
O24 Cs4 Cl4 117.6(2) . 1_455 ?
O14 Cs4 Cl4 159.9(2) . 1_455 ?
O21 Cs4 Cl4 65.11(13) 4_465 1_455 ?
O22 Cs4 Cl4 115.0(2) . 1_455 ?
O24 Cs4 O26 49.9(3) . . ?
O14 Cs4 O26 116.7(3) . . ?
O21 Cs4 O26 42.9(3) 4_465 . ?
O22 Cs4 O26 100.4(3) . . ?
Cl4 Cs4 O26 67.71(19) 1_455 . ?
O24 Cs4 Cl1 145.6(2) . . ?
O14 Cs4 Cl1 81.8(2) . . ?
O21 Cs4 Cl1 96.4(2) 4_465 . ?
O22 Cs4 Cl1 63.30(19) . . ?
Cl4 Cs4 Cl1 82.82(12) 1_455 . ?
O26 Cs4 Cl1 136.61(17) . . ?
O24 Cs4 O12 105.4(3) . 4_465 ?
O14 Cs4 O12 93.2(3) . 4_465 ?
O21 Cs4 O12 41.8(3) 4_465 4_465 ?
O22 Cs4 O12 47.7(3) . 4_465 ?
Cl4 Cs4 O12 67.2(2) 1_455 4_465 ?
O26 Cs4 O12 83.96(19) . 4_465 ?
Cl1 Cs4 O12 54.75(19) . 4_465 ?
O24 Cs4 Cl5 95.4(2) . 3_545 ?
O14 Cs4 Cl5 61.2(2) . 3_545 ?
O21 Cs4 Cl5 163.36(14) 4_465 3_545 ?
O22 Cs4 Cl5 103.3(2) . 3_545 ?
Cl4 Cs4 Cl5 131.37(9) 1_455 3_545 ?
O26 Cs4 Cl5 134.4(2) . 3_545 ?
Cl1 Cs4 Cl5 89.00(12) . 3_545 ?
O12 Cs4 Cl5 139.6(2) 4_465 3_545 ?
O24 Cs4 Cl2 62.7(2) . 1_545 ?
O14 Cs4 Cl2 118.8(2) . 1_545 ?
O21 Cs4 Cl2 96.9(2) 4_465 1_545 ?
O22 Cs4 Cl2 145.0(2) . 1_545 ?
Cl4 Cs4 Cl2 80.28(12) 1_455 1_545 ?
O26 Cs4 Cl2 54.39(18) . 1_545 ?
Cl1 Cs4 Cl2 151.65(7) . 1_545 ?
O12 Cs4 Cl2 134.97(19) 4_465 1_545 ?
Cl5 Cs4 Cl2 85.33(12) 3_545 1_545 ?
O24 Cs4 Cl6 135.7(2) . 3_545 ?
O14 Cs4 Cl6 124.1(2) . 3_545 ?
O21 Cs4 Cl6 129.34(14) 4_465 3_545 ?
O22 Cs4 Cl6 139.7(2) . 3_545 ?
Cl4 Cs4 Cl6 64.24(8) 1_455 3_545 ?
O26 Cs4 Cl6 114.1(2) . 3_545 ?
Cl1 Cs4 Cl6 77.10(13) . 3_545 ?
O12 Cs4 Cl6 114.0(2) 4_465 3_545 ?
Cl5 Cs4 Cl6 67.20(8) 3_545 3_545 ?
Cl2 Cs4 Cl6 75.10(13) 1_545 3_545 ?
O24 Cs4 P7 75.8(2) . . ?
O14 Cs4 P7 22.2(2) . . ?
O21 Cs4 P7 85.47(17) 4_465 . ?
O22 Cs4 P7 23.6(2) . . ?
Cl4 Cs4 P7 138.22(12) 1_455 . ?
O26 Cs4 P7 110.6(2) . . ?
Cl1 Cs4 P7 71.21(9) . . ?
O12 Cs4 P7 71.0(2) 4_465 . ?
Cl5 Cs4 P7 81.39(11) 3_545 . ?
Cl2 Cs4 P7 134.79(9) 1_545 . ?
Cl6 Cs4 P7 135.34(12) 3_545 . ?
O20 Cs5 O9 64.7(3) 3 1_455 ?
O20 Cs5 O16 67.7(2) 3 3_545 ?
O9 Cs5 O16 60.4(3) 1_455 3_545 ?
O20 Cs5 Cl2 90.8(2) 3 3_545 ?
O9 Cs5 Cl2 149.76(15) 1_455 3_545 ?
O16 Cs5 Cl2 95.0(2) 3_545 3_545 ?
O20 Cs5 O13 75.1(3) 3 1_455 ?
O9 Cs5 O13 43.3(3) 1_455 1_455 ?
O16 Cs5 O13 103.4(3) 3_545 1_455 ?
Cl2 Cs5 O13 150.1(2) 3_545 1_455 ?
O20 Cs5 Cl5 67.3(2) 3 . ?
O9 Cs5 Cl5 94.2(2) 1_455 . ?
O16 Cs5 Cl5 134.5(2) 3_545 . ?
Cl2 Cs5 Cl5 91.88(13) 3_545 . ?
O13 Cs5 Cl5 58.5(2) 1_455 . ?
O20 Cs5 Cl6 136.8(2) 3 3_545 ?
O9 Cs5 Cl6 94.1(2) 1_455 3_545 ?
O16 Cs5 Cl6 69.1(2) 3_545 3_545 ?
Cl2 Cs5 Cl6 92.53(13) 3_545 3_545 ?
O13 Cs5 Cl6 115.9(2) 1_455 3_545 ?
Cl5 Cs5 Cl6 155.41(9) . 3_545 ?
O20 Cs5 O27 108.1(3) 3 1_455 ?
O9 Cs5 O27 43.6(3) 1_455 1_455 ?
O16 Cs5 O27 73.5(3) 3_545 1_455 ?
Cl2 Cs5 O27 151.1(2) 3_545 1_455 ?
O13 Cs5 O27 58.3(2) 1_455 1_455 ?
Cl5 Cs5 O27 115.3(2) . 1_455 ?
Cl6 Cs5 O27 58.7(2) 3_545 1_455 ?
O20 Cs5 Cl1 144.8(3) 3 . ?
O9 Cs5 Cl1 118.18(15) 1_455 . ?
O16 Cs5 Cl1 146.7(2) 3_545 . ?
Cl2 Cs5 Cl1 92.05(8) 3_545 . ?
O13 Cs5 Cl1 85.4(2) 1_455 . ?
Cl5 Cs5 Cl1 77.58(12) . . ?
Cl6 Cs5 Cl1 78.10(12) 3_545 . ?
O27 Cs5 Cl1 84.8(2) 1_455 . ?
O20 Cs5 O5 66.9(3) 3 3_545 ?
O9 Cs5 O5 97.8(2) 1_455 3_545 ?
O16 Cs5 O5 41.1(2) 3_545 3_545 ?
Cl2 Cs5 O5 54.43(17) 3_545 3_545 ?
O13 Cs5 O5 135.5(3) 1_455 3_545 ?
Cl5 Cs5 O5 121.22(17) . 3_545 ?
Cl6 Cs5 O5 80.41(17) 3_545 3_545 ?
O27 Cs5 O5 112.6(3) 1_455 3_545 ?
Cl1 Cs5 O5 138.98(17) . 3_545 ?
O20 Cs5 P7 86.6(2) 3 1_455 ?
O9 Cs5 P7 23.8(2) 1_455 1_455 ?
O16 Cs5 P7 58.1(2) 3_545 1_455 ?
Cl2 Cs5 P7 151.78(12) 3_545 1_455 ?
O13 Cs5 P7 55.1(2) 1_455 1_455 ?
Cl5 Cs5 P7 112.73(9) . 1_455 ?
Cl6 Cs5 P7 71.02(10) 3_545 1_455 ?
O27 Cs5 P7 22.3(2) 1_455 1_455 ?
Cl1 Cs5 P7 106.11(10) . 1_455 ?
O5 Cs5 P7 99.22(18) 3_545 1_455 ?
O20 Cs5 P3 60.3(2) 3 1_455 ?
O9 Cs5 P3 24.0(2) 1_455 1_455 ?
O16 Cs5 P3 81.8(2) 3_545 1_455 ?
Cl2 Cs5 P3 150.02(12) 3_545 1_455 ?
O13 Cs5 P3 22.5(2) 1_455 1_455 ?
Cl5 Cs5 P3 70.70(9) . 1_455 ?
Cl6 Cs5 P3 113.59(9) 3_545 1_455 ?
O27 Cs5 P3 56.1(2) 1_455 1_455 ?
Cl1 Cs5 P3 107.03(8) . 1_455 ?
O5 Cs5 P3 113.53(17) 3_545 1_455 ?
P7 Cs5 P3 43.34(6) 1_455 1_455 ?
O11 Cs6 O9 87.5(2) 1_455 3 ?
O11 Cs6 Cl1 166.15(17) 1_455 3 ?
O9 Cs6 Cl1 78.62(15) 3 3 ?
O11 Cs6 O16 44.3(3) 1_455 1_455 ?
O9 Cs6 O16 60.1(2) 3 1_455 ?
Cl1 Cs6 O16 125.26(19) 3 1_455 ?
O11 Cs6 Cl2 97.51(17) 1_455 . ?
O9 Cs6 Cl2 174.87(16) 3 . ?
Cl1 Cs6 Cl2 96.32(8) 3 . ?
O16 Cs6 Cl2 123.30(19) 1_455 . ?
O11 Cs6 O25 88.0(3) 1_455 3 ?
O9 Cs6 O25 42.9(3) 3 3 ?
Cl1 Cs6 O25 82.3(2) 3 3 ?
O16 Cs6 O25 89.2(3) 1_455 3 ?
Cl2 Cs6 O25 137.8(2) . 3 ?
O11 Cs6 Cl6 90.1(3) 1_455 3 ?
O9 Cs6 Cl6 102.1(2) 3 3 ?
Cl1 Cs6 Cl6 93.35(12) 3 3 ?
O16 Cs6 Cl6 127.36(19) 1_455 3 ?
Cl2 Cs6 Cl6 78.92(13) . 3 ?
O25 Cs6 Cl6 59.2(2) 3 3 ?
O11 Cs6 O14 90.2(3) 1_455 3 ?
O9 Cs6 O14 42.7(3) 3 3 ?
Cl1 Cs6 O14 79.2(2) 3 3 ?
O16 Cs6 O14 46.1(2) 1_455 3 ?
Cl2 Cs6 O14 135.9(2) . 3 ?
O25 Cs6 O14 85.5(2) 3 3 ?
Cl6 Cs6 O14 144.68(19) 3 3 ?
O11 Cs6 Cl5 89.3(3) 1_455 . ?
O9 Cs6 Cl5 100.5(2) 3 . ?
Cl1 Cs6 Cl5 92.63(12) 3 . ?
O16 Cs6 Cl5 64.32(19) 1_455 . ?
Cl2 Cs6 Cl5 78.70(13) . . ?
O25 Cs6 Cl5 143.4(2) 3 . ?
Cl6 Cs6 Cl5 157.33(8) 3 . ?
O14 Cs6 Cl5 57.98(19) 3 . ?
O11 Cs6 O20 42.8(3) 1_455 1_465 ?
O9 Cs6 O20 61.7(3) 3 1_465 ?
Cl1 Cs6 O20 127.7(2) 3 1_465 ?
O16 Cs6 O20 62.2(2) 1_455 1_465 ?
Cl2 Cs6 O20 123.0(2) . 1_465 ?
O25 Cs6 O20 45.5(3) 3 1_465 ?
Cl6 Cs6 O20 65.9(2) 3 1_465 ?
O14 Cs6 O20 91.4(3) 3 1_465 ?
Cl5 Cs6 O20 125.3(2) . 1_465 ?
O11 Cs6 P8 23.9(2) 1_455 1_455 ?
O9 Cs6 P8 78.79(17) 3 1_455 ?
Cl1 Cs6 P8 147.87(12) 3 1_455 ?
O16 Cs6 P8 22.97(19) 1_455 1_455 ?
Cl2 Cs6 P8 105.51(11) . 1_455 ?
O25 Cs6 P8 96.2(2) 3 1_455 ?
Cl6 Cs6 P8 113.56(10) 3 1_455 ?
O14 Cs6 P8 68.67(19) 3 1_455 ?
Cl5 Cs6 P8 69.48(10) . 1_455 ?
O20 Cs6 P8 56.8(2) 1_465 1_455 ?
O11 Cs6 P4 23.9(2) 1_455 1_465 ?
O9 Cs6 P4 80.62(17) 3 1_465 ?
Cl1 Cs6 P4 149.57(11) 3 1_465 ?
O16 Cs6 P4 59.19(19) 1_455 1_465 ?
Cl2 Cs6 P4 104.39(9) . 1_465 ?
O25 Cs6 P4 67.4(2) 3 1_465 ?
Cl6 Cs6 P4 69.58(9) 3 1_465 ?
O14 Cs6 P4 100.0(2) 3 1_465 ?
Cl5 Cs6 P4 112.94(9) . 1_465 ?
O20 Cs6 P4 22.5(2) 1_465 1_465 ?
P8 Cs6 P4 44.64(6) 1_455 1_465 ?
O12 Cs7 O23 106.3(2) 4_565 4_565 ?
O12 Cs7 O4 73.5(3) 4_565 4_565 ?
O23 Cs7 O4 67.5(2) 4_565 4_565 ?
O12 Cs7 O8 43.9(3) 4_565 4_565 ?
O23 Cs7 O8 67.6(3) 4_565 4_565 ?
O4 Cs7 O8 77.24(19) 4_565 4_565 ?
O12 Cs7 Cl1 58.6(2) 4_565 1_655 ?
O23 Cs7 Cl1 164.04(14) 4_565 1_655 ?
O4 Cs7 Cl1 100.96(18) 4_565 1_655 ?
O8 Cs7 Cl1 99.8(2) 4_565 1_655 ?
O12 Cs7 O19 119.5(3) 4_565 4_565 ?
O23 Cs7 O19 42.8(3) 4_565 4_565 ?
O4 Cs7 O19 48.3(3) 4_565 4_565 ?
O8 Cs7 O19 100.4(3) 4_565 4_565 ?
Cl1 Cs7 O19 137.0(2) 1_655 4_565 ?
O12 Cs7 Cl4 70.0(2) 4_565 . ?
O23 Cs7 Cl4 97.9(2) 4_565 . ?
O4 Cs7 Cl4 134.56(17) 4_565 . ?
O8 Cs7 Cl4 57.7(2) 4_565 . ?
Cl1 Cs7 Cl4 82.37(11) 1_655 . ?
O19 Cs7 Cl4 140.12(19) 4_565 . ?
O12 Cs7 O17 90.4(3) 4_565 4_565 ?
O23 Cs7 O17 41.2(2) 4_565 4_565 ?
O4 Cs7 O17 98.1(2) 4_565 4_565 ?
O8 Cs7 O17 47.2(3) 4_565 4_565 ?
Cl1 Cs7 O17 136.17(19) 1_655 4_565 ?
O19 Cs7 O17 83.78(18) 4_565 4_565 ?
Cl4 Cs7 O17 56.65(16) . 4_565 ?
O12 Cs7 Cl3 110.6(2) 4_565 . ?
O23 Cs7 Cl3 100.6(2) 4_565 . ?
O4 Cs7 Cl3 60.44(16) 4_565 . ?
O8 Cs7 Cl3 136.9(2) 4_565 . ?
Cl1 Cs7 Cl3 81.72(11) 1_655 . ?
O19 Cs7 Cl3 57.86(19) 4_565 . ?
Cl4 Cs7 Cl3 160.32(6) . . ?
O17 Cs7 Cl3 141.46(16) 4_565 . ?
O12 Cs7 O10 46.7(3) 4_565 1_655 ?
O23 Cs7 O10 107.6(2) 4_565 1_655 ?
O4 Cs7 O10 42.7(2) 4_565 1_655 ?
O8 Cs7 O10 79.4(3) 4_565 1_655 ?
Cl1 Cs7 O10 58.90(19) 1_655 1_655 ?
O19 Cs7 O10 88.3(3) 4_565 1_655 ?
Cl4 Cs7 O10 115.83(19) . 1_655 ?
O17 Cs7 O10 122.8(2) 4_565 1_655 ?
Cl3 Cs7 O10 64.51(19) . 1_655 ?
O12 Cs7 O27 118.7(3) 4_565 . ?
O23 Cs7 O27 108.5(3) 4_565 . ?
O4 Cs7 O27 167.6(3) 4_565 . ?
O8 Cs7 O27 112.7(3) 4_565 . ?
Cl1 Cs7 O27 85.1(2) 1_655 . ?
O19 Cs7 O27 120.5(3) 4_565 . ?
Cl4 Cs7 O27 56.6(2) . . ?
O17 Cs7 O27 84.5(3) 4_565 . ?
Cl3 Cs7 O27 110.4(2) . . ?
O10 Cs7 O27 143.9(3) 1_655 . ?
O12 Cs7 O13 141.9(3) 4_565 . ?
O23 Cs7 O13 111.2(2) 4_565 . ?
O4 Cs7 O13 114.9(2) 4_565 . ?
O8 Cs7 O13 166.8(3) 4_565 . ?
Cl1 Cs7 O13 83.4(2) 1_655 . ?
O19 Cs7 O13 85.4(3) 4_565 . ?
Cl4 Cs7 O13 110.52(19) . . ?
O17 Cs7 O13 122.8(3) 4_565 . ?
Cl3 Cs7 O13 56.06(19) . . ?
O10 Cs7 O13 112.8(3) 1_655 . ?
O27 Cs7 O13 54.6(2) . . ?
O2 Cs8 O7 48.5(3) 4_565 . ?
O2 Cs8 O18 90.4(2) 4_565 4_565 ?
O7 Cs8 O18 68.0(2) . 4_565 ?
O2 Cs8 O26 72.2(2) 4_565 1_665 ?
O7 Cs8 O26 114.2(3) . 1_665 ?
O18 Cs8 O26 89.9(3) 4_565 1_665 ?
O2 Cs8 O1 75.01(19) 4_565 4_565 ?
O7 Cs8 O1 89.3(3) . 4_565 ?
O18 Cs8 O1 45.3(2) 4_565 4_565 ?
O26 Cs8 O1 44.7(2) 1_665 4_565 ?
O2 Cs8 Cl2 96.05(18) 4_565 1_655 ?
O7 Cs8 Cl2 139.3(2) . 1_655 ?
O18 Cs8 Cl2 142.3(2) 4_565 1_655 ?
O26 Cs8 Cl2 57.55(19) 1_665 1_655 ?
O1 Cs8 Cl2 100.92(19) 4_565 1_655 ?
O2 Cs8 Cl4 134.54(16) 4_565 1_565 ?
O7 Cs8 Cl4 134.8(2) . 1_565 ?
O18 Cs8 Cl4 66.96(18) 4_565 1_565 ?
O26 Cs8 Cl4 69.06(18) 1_665 1_565 ?
O1 Cs8 Cl4 60.90(17) 4_565 1_565 ?
Cl2 Cs8 Cl4 82.68(12) 1_655 1_565 ?
O2 Cs8 Cl3 58.14(16) 4_565 . ?
O7 Cs8 Cl3 65.4(2) . . ?
O18 Cs8 Cl3 133.36(18) 4_565 . ?
O26 Cs8 Cl3 108.81(18) 1_665 . ?
O1 Cs8 Cl3 132.72(18) 4_565 . ?
Cl2 Cs8 Cl3 79.51(12) 1_655 . ?
Cl4 Cs8 Cl3 159.49(7) 1_565 . ?
O2 Cs8 P6 71.93(17) 4_565 1_665 ?
O7 Cs8 P6 102.4(2) . 1_665 ?
O18 Cs8 P6 67.96(19) 4_565 1_665 ?
O26 Cs8 P6 21.98(19) 1_665 1_665 ?
O1 Cs8 P6 22.74(18) 4_565 1_665 ?
Cl2 Cs8 P6 78.88(10) 1_655 1_665 ?
Cl4 Cs8 P6 63.20(8) 1_565 1_665 ?
Cl3 Cs8 P6 122.31(8) . 1_665 ?
O2 Cs8 Cu2 28.74(16) 4_565 . ?
O7 Cs8 Cu2 29.0(2) . . ?
O18 Cs8 Cu2 92.72(18) 4_565 . ?
O26 Cs8 Cu2 100.85(18) 1_665 . ?
O1 Cs8 Cu2 96.81(17) 4_565 . ?
Cl2 Cs8 Cu2 110.33(11) 1_655 . ?
Cl4 Cs8 Cu2 156.62(6) 1_565 . ?
Cl3 Cs8 Cu2 42.86(6) . . ?
P6 Cs8 Cu2 99.30(7) 1_665 . ?
O2 Cs8 Cu3 99.22(15) 4_565 4_575 ?
O7 Cs8 Cu3 94.3(2) . 4_575 ?
O18 Cs8 Cu3 29.21(18) 4_565 4_575 ?
O26 Cs8 Cu3 66.69(18) 1_665 4_575 ?
O1 Cs8 Cu3 28.48(17) 4_565 4_575 ?
Cl2 Cs8 Cu3 113.29(11) 1_655 4_575 ?
Cl4 Cs8 Cu3 43.39(6) 1_565 4_575 ?
Cl3 Cs8 Cu3 156.03(6) . 4_575 ?
P6 Cs8 Cu3 46.90(7) 1_665 4_575 ?
Cu2 Cs8 Cu3 113.48(3) . 4_575 ?
O2 Cs8 P1 19.98(17) 4_565 1_655 ?
O7 Cs8 P1 68.3(2) . 1_655 ?
O18 Cs8 P1 97.91(19) 4_565 1_655 ?
O26 Cs8 P1 54.05(18) 1_665 1_655 ?
O1 Cs8 P1 68.98(18) 4_565 1_655 ?
Cl2 Cs8 P1 78.78(10) 1_655 1_655 ?
Cl4 Cs8 P1 121.41(8) 1_565 1_655 ?
Cl3 Cs8 P1 64.75(8) . 1_655 ?
P6 Cs8 P1 58.86(6) 1_665 1_655 ?
Cu2 Cs8 P1 47.28(6) . 1_655 ?
Cu3 Cs8 P1 96.84(7) 4_575 1_655 ?
O14 Cu1 O16 90.6(4) 1_455 3_545 ?
O14 Cu1 O20 88.3(5) 1_455 1_455 ?
O16 Cu1 O20 177.5(6) 3_545 1_455 ?
O14 Cu1 O25 177.2(6) 1_455 3_545 ?
O16 Cu1 O25 91.9(5) 3_545 3_545 ?
O20 Cu1 O25 89.2(5) 1_455 3_545 ?
O14 Cu1 Cs5 104.8(3) 1_455 3_445 ?
O16 Cu1 Cs5 133.4(3) 3_545 3_445 ?
O20 Cu1 Cs5 44.9(4) 1_455 3_445 ?
O25 Cu1 Cs5 74.2(4) 3_545 3_445 ?
O14 Cu1 Cs6 54.5(3) 1_455 3_445 ?
O16 Cu1 Cs6 49.8(3) 3_545 3_445 ?
O20 Cu1 Cs6 127.9(4) 1_455 3_445 ?
O25 Cu1 Cs6 128.2(4) 3_545 3_445 ?
Cs5 Cu1 Cs6 105.51(4) 3_445 3_445 ?
O14 Cu1 Cs5 78.0(3) 1_455 . ?
O16 Cu1 Cs5 45.5(3) 3_545 . ?
O20 Cu1 Cs5 136.3(4) 1_455 . ?
O25 Cu1 Cs5 103.1(4) 3_545 . ?
Cs5 Cu1 Cs5 177.22(5) 3_445 . ?
Cs6 Cu1 Cs5 75.63(6) 3_445 . ?
O14 Cu1 Cs6 127.9(3) 1_455 1_545 ?
O16 Cu1 Cs6 127.8(3) 3_545 1_545 ?
O20 Cu1 Cs6 54.5(4) 1_455 1_545 ?
O25 Cu1 Cs6 49.5(4) 3_545 1_545 ?
Cs5 Cu1 Cs6 75.40(6) 3_445 1_545 ?
Cs6 Cu1 Cs6 177.33(4) 3_445 1_545 ?
Cs5 Cu1 Cs6 103.35(4) . 1_545 ?
O19 Cu2 O2 174.1(4) 4_565 4_565 ?
O19 Cu2 O7 91.5(5) 4_565 . ?
O2 Cu2 O7 84.7(4) 4_565 . ?
O19 Cu2 O4 91.6(4) 4_565 4_565 ?
O2 Cu2 O4 93.1(3) 4_565 4_565 ?
O7 Cu2 O4 167.4(4) . 4_565 ?
O19 Cu2 Cl3 90.5(3) 4_565 . ?
O2 Cu2 Cl3 85.8(3) 4_565 . ?
O7 Cu2 Cl3 99.1(3) . . ?
O4 Cu2 Cl3 93.1(3) 4_565 . ?
O19 Cu2 Cs8 122.1(3) 4_565 . ?
O2 Cu2 Cs8 52.0(3) 4_565 . ?
O7 Cu2 Cs8 52.7(3) . . ?
O4 Cu2 Cs8 133.8(3) 4_565 . ?
Cl3 Cu2 Cs8 59.51(13) . . ?
O19 Cu2 Cs2 132.4(3) 4_565 4_565 ?
O2 Cu2 Cs2 48.1(2) 4_565 4_565 ?
O7 Cu2 Cs2 56.2(3) . 4_565 ?
O4 Cu2 Cs2 113.7(3) 4_565 4_565 ?
Cl3 Cu2 Cs2 125.32(14) . 4_565 ?
Cs8 Cu2 Cs2 68.08(4) . 4_565 ?
O19 Cu2 Cs1 46.7(3) 4_565 . ?
O2 Cu2 Cs1 127.4(3) 4_565 . ?
O7 Cu2 Cs1 64.2(3) . . ?
O4 Cu2 Cs1 125.6(3) 4_565 . ?
Cl3 Cu2 Cs1 60.97(8) . . ?
Cs8 Cu2 Cs1 75.62(3) . . ?
Cs2 Cu2 Cs1 120.36(4) 4_565 . ?
O19 Cu2 Cs7 56.6(3) 4_565 . ?
O2 Cu2 Cs7 124.2(3) 4_565 . ?
O7 Cu2 Cs7 136.7(3) . . ?
O4 Cu2 Cs7 53.8(3) 4_565 . ?
Cl3 Cu2 Cs7 57.54(13) . . ?
Cs8 Cu2 Cs7 116.97(4) . . ?
Cs2 Cu2 Cs7 167.10(4) 4_565 . ?
Cs1 Cu2 Cs7 72.45(3) . . ?
O19 Cu2 Cs1 67.9(3) 4_565 4_565 ?
O2 Cu2 Cs1 118.0(3) 4_565 4_565 ?
O7 Cu2 Cs1 133.2(3) . 4_565 ?
O4 Cu2 Cs1 38.4(3) 4_565 4_565 ?
Cl3 Cu2 Cs1 121.45(14) . 4_565 ?
Cs8 Cu2 Cs1 169.74(4) . 4_565 ?
Cs2 Cu2 Cs1 107.36(3) 4_565 4_565 ?
Cs1 Cu2 Cs1 114.16(4) . 4_565 ?
Cs7 Cu2 Cs1 65.52(4) . 4_565 ?
O1 Cu3 O17 175.0(4) 1_565 . ?
O1 Cu3 O8 92.4(4) 1_565 . ?
O17 Cu3 O8 92.6(5) . . ?
O1 Cu3 O18 82.7(4) 1_565 1_565 ?
O17 Cu3 O18 92.3(4) . 1_565 ?
O8 Cu3 O18 170.6(5) . 1_565 ?
O1 Cu3 Cs8 57.8(3) 1_565 4_475 ?
O17 Cu3 Cs8 118.9(3) . 4_475 ?
O8 Cu3 Cs8 129.4(4) . 4_475 ?
O18 Cu3 Cs8 54.0(3) 1_565 4_475 ?
O1 Cu3 Cs2 42.2(3) 1_565 1_565 ?
O17 Cu3 Cs2 134.0(3) . 1_565 ?
O8 Cu3 Cs2 118.9(4) . 1_565 ?
O18 Cu3 Cs2 52.5(3) 1_565 1_565 ?
Cs8 Cu3 Cs2 67.40(4) 4_475 1_565 ?
O1 Cu3 Cs2 131.3(3) 1_565 4_465 ?
O17 Cu3 Cs2 45.3(3) . 4_465 ?
O8 Cu3 Cs2 123.1(4) . 4_465 ?
O18 Cu3 Cs2 65.6(3) 1_565 4_465 ?
Cs8 Cu3 Cs2 73.61(3) 4_475 4_465 ?
Cs2 Cu3 Cs2 117.97(5) 1_565 4_465 ?
O1 Cu3 Cs7 128.5(3) 1_565 4_465 ?
O17 Cu3 Cs7 55.6(3) . 4_465 ?
O8 Cu3 Cs7 51.9(4) . 4_465 ?
O18 Cu3 Cs7 137.0(3) 1_565 4_465 ?
Cs8 Cu3 Cs7 113.32(4) 4_475 4_465 ?
Cs2 Cu3 Cs7 169.51(4) 1_565 4_465 ?
Cs2 Cu3 Cs7 71.35(3) 4_465 4_465 ?
O1 Cu3 Cs1 115.8(3) 1_565 . ?
O17 Cu3 Cs1 68.0(3) . . ?
O8 Cu3 Cs1 42.3(4) . . ?
O18 Cu3 Cs1 133.6(3) 1_565 . ?
Cs8 Cu3 Cs1 171.18(4) 4_475 . ?
Cs2 Cu3 Cs1 112.53(4) 1_565 . ?
Cs2 Cu3 Cs1 112.84(5) 4_465 . ?
Cs7 Cu3 Cs1 65.02(4) 4_465 . ?
O28 Cu4 O13 100.3(6) . . ?
O28 Cu4 Cl5 124.4(4) . 1_655 ?
O13 Cu4 Cl5 108.5(4) . 1_655 ?
O28 Cu4 Cl3 99.8(4) . . ?
O13 Cu4 Cl3 108.7(4) . . ?
Cl5 Cu4 Cl3 113.68(16) 1_655 . ?
O28 Cu4 Cs1 50.7(4) . . ?
O13 Cu4 Cs1 71.2(4) . . ?
Cl5 Cu4 Cs1 174.28(14) 1_655 . ?
Cl3 Cu4 Cs1 71.43(10) . . ?
O28 Cu4 Cs5 140.2(4) . 1_655 ?
O13 Cu4 Cs5 54.0(4) . 1_655 ?
Cl5 Cu4 Cs5 56.17(18) 1_655 1_655 ?
Cl3 Cu4 Cs5 116.35(16) . 1_655 ?
Cs1 Cu4 Cs5 124.68(7) . 1_655 ?
O28 Cu4 Cs3 134.8(4) . 1_655 ?
O13 Cu4 Cs3 122.0(4) . 1_655 ?
Cl5 Cu4 Cs3 59.66(12) 1_655 1_655 ?
Cl3 Cu4 Cs3 54.18(9) . 1_655 ?
Cs1 Cu4 Cs3 125.58(5) . 1_655 ?
Cs5 Cu4 Cs3 82.82(4) 1_655 1_655 ?
O28 Cu4 Cs7 124.9(4) . . ?
O13 Cu4 Cs7 58.1(4) . . ?
Cl5 Cu4 Cs7 110.73(16) 1_655 . ?
Cl3 Cu4 Cs7 54.42(16) . . ?
Cs1 Cu4 Cs7 74.16(4) . . ?
Cs5 Cu4 Cs7 71.00(5) 1_655 . ?
Cs3 Cu4 Cs7 73.39(4) 1_655 . ?
O28 Cu4 Cs6 73.0(4) . 1_655 ?
O13 Cu4 Cs6 144.2(4) . 1_655 ?
Cl5 Cu4 Cs6 55.83(17) 1_655 1_655 ?
Cl3 Cu4 Cs6 107.04(16) . 1_655 ?
Cs1 Cu4 Cs6 120.98(7) . 1_655 ?
Cs5 Cu4 Cs6 108.96(4) 1_655 1_655 ?
Cs3 Cu4 Cs6 80.35(4) 1_655 1_655 ?
Cs7 Cu4 Cs6 153.58(5) . 1_655 ?
O15 Cu5 O27 106.5(6) . . ?
O15 Cu5 Cl6 117.7(5) . 3_645 ?
O27 Cu5 Cl6 111.6(4) . 3_645 ?
O15 Cu5 Cl4 99.1(5) . . ?
O27 Cu5 Cl4 107.2(4) . . ?
Cl6 Cu5 Cl4 113.58(16) 3_645 . ?
O15 Cu5 Cs2 56.2(4) . . ?
O27 Cu5 Cs2 69.5(4) . . ?
Cl6 Cu5 Cs2 173.19(18) 3_645 . ?
Cl4 Cu5 Cs2 71.73(9) . . ?
O15 Cu5 Cs5 143.4(4) . 1_655 ?
O27 Cu5 Cs5 56.4(4) . 1_655 ?
Cl6 Cu5 Cs5 56.9(2) 3_645 1_655 ?
Cl4 Cu5 Cs5 116.44(15) . 1_655 ?
Cs2 Cu5 Cs5 125.49(7) . 1_655 ?
O15 Cu5 Cs4 128.1(5) . 1_655 ?
O27 Cu5 Cs4 122.7(4) . 1_655 ?
Cl6 Cu5 Cs4 59.89(12) 3_645 1_655 ?
Cl4 Cu5 Cs4 53.91(9) . 1_655 ?
Cs2 Cu5 Cs4 125.64(5) . 1_655 ?
Cs5 Cu5 Cs4 82.98(4) 1_655 1_655 ?
O15 Cu5 Cs7 130.3(4) . . ?
O27 Cu5 Cs7 56.8(4) . . ?
Cl6 Cu5 Cs7 111.7(2) 3_645 . ?
Cl4 Cu5 Cs7 54.73(16) . . ?
Cs2 Cu5 Cs7 74.73(4) . . ?
Cs5 Cu5 Cs7 71.09(5) 1_655 . ?
Cs4 Cu5 Cs7 73.75(4) 1_655 . ?
O15 Cu5 Cs6 66.9(4) . 1_645 ?
O27 Cu5 Cs6 144.2(4) . 1_645 ?
Cl6 Cu5 Cs6 53.2(2) 3_645 1_645 ?
Cl4 Cu5 Cs6 108.67(16) . 1_645 ?
Cs2 Cu5 Cs6 121.79(7) . 1_645 ?
Cs5 Cu5 Cs6 106.70(4) 1_655 1_645 ?
Cs4 Cu5 Cs6 80.55(4) 1_655 1_645 ?
Cs7 Cu5 Cs6 154.29(5) . 1_645 ?
O12 Cu6 O22 93.0(5) 4_465 . ?
O12 Cu6 O10 89.2(5) 4_465 . ?
O22 Cu6 O10 164.1(5) . . ?
O12 Cu6 O6 170.5(4) 4_465 . ?
O22 Cu6 O6 90.4(3) . . ?
O10 Cu6 O6 85.1(4) . . ?
O12 Cu6 Cl1 88.6(4) 4_465 . ?
O22 Cu6 Cl1 100.7(3) . . ?
O10 Cu6 Cl1 95.1(4) . . ?
O6 Cu6 Cl1 99.4(3) . . ?
O12 Cu6 Cs3 126.9(4) 4_465 . ?
O22 Cu6 Cs3 131.9(3) . . ?
O10 Cu6 Cs3 55.8(3) . . ?
O6 Cu6 Cs3 54.9(3) . . ?
Cl1 Cu6 Cs3 60.48(13) . . ?
O12 Cu6 Cs4 61.3(3) 4_465 . ?
O22 Cu6 Cs4 53.9(3) . . ?
O10 Cu6 Cs4 139.1(3) . . ?
O6 Cu6 Cs4 127.3(3) . . ?
Cl1 Cu6 Cs4 59.21(13) . . ?
Cs3 Cu6 Cs4 118.67(4) . . ?
O12 Cu6 Cs7 48.2(4) 4_465 1_455 ?
O22 Cu6 Cs7 129.9(3) . 1_455 ?
O10 Cu6 Cs7 61.6(3) . 1_455 ?
O6 Cu6 Cs7 133.4(3) . 1_455 ?
Cl1 Cu6 Cs7 56.39(7) . 1_455 ?
Cs3 Cu6 Cs7 78.90(4) . 1_455 ?
Cs4 Cu6 Cs7 77.50(4) . 1_455 ?
O12 Cu6 Cs1 127.1(3) 4_465 . ?
O22 Cu6 Cs1 108.4(3) . . ?
O10 Cu6 Cs1 58.6(3) . . ?
O6 Cu6 Cs1 43.4(3) . . ?
Cl1 Cu6 Cs1 130.96(15) . . ?
Cs3 Cu6 Cs1 70.72(5) . . ?
Cs4 Cu6 Cs1 162.20(5) . . ?
Cs7 Cu6 Cs1 120.11(5) 1_455 . ?
O26 Cu7 O5 178.2(4) 1_565 . ?
O26 Cu7 O3 93.9(4) 1_565 . ?
O5 Cu7 O3 87.1(4) . . ?
O26 Cu7 O24 89.7(4) 1_565 1_565 ?
O5 Cu7 O24 89.8(4) . 1_565 ?
O3 Cu7 O24 158.2(4) . 1_565 ?
O26 Cu7 Cl2 88.6(3) 1_565 . ?
O5 Cu7 Cl2 89.8(3) . . ?
O3 Cu7 Cl2 102.4(3) . . ?
O24 Cu7 Cl2 99.2(3) 1_565 . ?
O26 Cu7 Cs3 129.9(3) 1_565 . ?
O5 Cu7 Cs3 49.7(3) . . ?
O3 Cu7 Cs3 57.2(3) . . ?
O24 Cu7 Cs3 132.9(3) 1_565 . ?
Cl2 Cu7 Cs3 63.47(15) . . ?
O26 Cu7 Cs4 58.8(3) 1_565 1_565 ?
O5 Cu7 Cs4 119.8(3) . 1_565 ?
O3 Cu7 Cs4 147.1(3) . 1_565 ?
O24 Cu7 Cs4 49.6(3) 1_565 1_565 ?
Cl2 Cu7 Cs4 62.40(15) . 1_565 ?
Cs3 Cu7 Cs4 124.67(4) . 1_565 ?
O26 Cu7 Cs8 49.5(3) 1_565 1_455 ?
O5 Cu7 Cs8 129.8(3) . 1_455 ?
O3 Cu7 Cs8 70.1(3) . 1_455 ?
O24 Cu7 Cs8 126.6(3) 1_565 1_455 ?
Cl2 Cu7 Cs8 55.02(8) . 1_455 ?
Cs3 Cu7 Cs8 80.93(4) . 1_455 ?
Cs4 Cu7 Cs8 77.74(4) 1_565 1_455 ?
Cu6 Cl1 Cs6 103.46(10) . 3_545 ?
Cu6 Cl1 Cs7 83.16(8) . 1_455 ?
Cs6 Cl1 Cs7 173.39(11) 3_545 1_455 ?
Cu6 Cl1 Cs3 77.23(13) . . ?
Cs6 Cl1 Cs3 86.94(12) 3_545 . ?
Cs7 Cl1 Cs3 94.64(11) 1_455 . ?
Cu6 Cl1 Cs4 79.91(13) . . ?
Cs6 Cl1 Cs4 87.18(10) 3_545 . ?
Cs7 Cl1 Cs4 94.05(12) 1_455 . ?
Cs3 Cl1 Cs4 154.34(10) . . ?
Cu6 Cl1 Cs5 171.48(11) . . ?
Cs6 Cl1 Cs5 84.97(7) 3_545 . ?
Cs7 Cl1 Cs5 88.42(7) 1_455 . ?
Cs3 Cl1 Cs5 102.28(13) . . ?
Cs4 Cl1 Cs5 102.05(12) . . ?
Cu7 Cl2 Cs5 95.95(10) . 3 ?
Cu7 Cl2 Cs8 86.18(9) . 1_455 ?
Cs5 Cl2 Cs8 177.42(17) 3 1_455 ?
Cu7 Cl2 Cs6 177.15(17) . . ?
Cs5 Cl2 Cs6 86.66(8) 3 . ?
Cs8 Cl2 Cs6 91.24(8) 1_455 . ?
Cu7 Cl2 Cs3 75.07(14) . . ?
Cs5 Cl2 Cs3 85.52(11) 3 . ?
Cs8 Cl2 Cs3 96.45(14) 1_455 . ?
Cs6 Cl2 Cs3 104.07(15) . . ?
Cu7 Cl2 Cs4 77.73(14) . 1_565 ?
Cs5 Cl2 Cs4 85.76(12) 3 1_565 ?
Cs8 Cl2 Cs4 93.29(12) 1_455 1_565 ?
Cs6 Cl2 Cs4 103.64(15) . 1_565 ?
Cs3 Cl2 Cs4 150.34(10) . 1_565 ?
Cu4 Cl3 Cu2 150.11(16) . . ?
Cu4 Cl3 Cs3 93.18(11) . 1_655 ?
Cu2 Cl3 Cs3 116.54(11) . 1_655 ?
Cu4 Cl3 Cs8 102.6(2) . . ?
Cu2 Cl3 Cs8 77.63(12) . . ?
Cs3 Cl3 Cs8 97.88(13) 1_655 . ?
Cu4 Cl3 Cs7 94.10(18) . . ?
Cu2 Cl3 Cs7 81.14(13) . . ?
Cs3 Cl3 Cs7 94.52(14) 1_655 . ?
Cs8 Cl3 Cs7 158.51(10) . . ?
Cu4 Cl3 Cs1 72.54(9) . . ?
Cu2 Cl3 Cs1 77.64(8) . . ?
Cs3 Cl3 Cs1 165.61(9) 1_655 . ?
Cs8 Cl3 Cs1 87.21(11) . . ?
Cs7 Cl3 Cs1 85.03(10) . . ?
Cu5 Cl4 Cs4 93.37(10) . 1_655 ?
Cu5 Cl4 Cs8 100.02(18) . 1_545 ?
Cs4 Cl4 Cs8 97.18(14) 1_655 1_545 ?
Cu5 Cl4 Cs7 93.32(18) . . ?
Cs4 Cl4 Cs7 95.03(12) 1_655 . ?
Cs8 Cl4 Cs7 161.30(10) 1_545 . ?
Cu5 Cl4 Cs2 72.14(9) . . ?
Cs4 Cl4 Cs2 165.49(10) 1_655 . ?
Cs8 Cl4 Cs2 86.46(10) 1_545 . ?
Cs7 Cl4 Cs2 85.23(11) . . ?
Cu4 Cl5 Cs5 91.64(19) 1_455 . ?
Cu4 Cl5 Cs6 93.64(19) 1_455 . ?
Cs5 Cl5 Cs6 157.45(13) . . ?
Cu4 Cl5 Cs4 158.17(18) 1_455 3 ?
Cs5 Cl5 Cs4 85.14(11) . 3 ?
Cs6 Cl5 Cs4 81.84(11) . 3 ?
Cu4 Cl5 Cs3 88.56(13) 1_455 . ?
Cs5 Cl5 Cs3 102.62(14) . . ?
Cs6 Cl5 Cs3 99.42(15) . . ?
Cs4 Cl5 Cs3 113.23(10) 3 . ?
Cu5 Cl6 Cs5 91.1(2) 3_655 3 ?
Cu5 Cl6 Cs6 96.8(2) 3_655 3_545 ?
Cs5 Cl6 Cs6 155.26(13) 3 3_545 ?
Cu5 Cl6 Cs3 159.11(19) 3_655 . ?
Cs5 Cl6 Cs3 82.79(11) 3 . ?
Cs6 Cl6 Cs3 81.48(13) 3_545 . ?
Cu5 Cl6 Cs4 88.50(13) 3_655 3 ?
Cs5 Cl6 Cs4 102.14(18) 3 3 ?
Cs6 Cl6 Cs4 101.45(15) 3_545 3 ?
Cs3 Cl6 Cs4 112.29(11) . 3 ?
O3 P1 O17 116.1(6) . . ?
O3 P1 O2 114.9(6) . 4_465 ?
O17 P1 O2 109.7(6) . 4_465 ?
O3 P1 O23 108.0(6) . . ?
O17 P1 O23 100.1(5) . . ?
O2 P1 O23 106.5(5) 4_465 . ?
O3 P1 Cs2 135.8(5) . 4_465 ?
O17 P1 Cs2 54.3(4) . 4_465 ?
O2 P1 Cs2 55.5(3) 4_465 4_465 ?
O23 P1 Cs2 116.1(3) . 4_465 ?
O3 P1 Cs1 69.0(5) . . ?
O17 P1 Cs1 88.5(4) . . ?
O2 P1 Cs1 154.7(4) 4_465 . ?
O23 P1 Cs1 51.4(3) . . ?
Cs2 P1 Cs1 140.33(13) 4_465 . ?
O3 P1 Cs8 76.2(4) . 1_455 ?
O17 P1 Cs8 110.5(4) . 1_455 ?
O2 P1 Cs8 45.0(3) 4_465 1_455 ?
O23 P1 Cs8 143.5(4) . 1_455 ?
Cs2 P1 Cs8 70.43(7) 4_465 1_455 ?
Cs1 P1 Cs8 144.99(12) . 1_455 ?
O3 P1 Cs7 138.9(5) . 4_465 ?
O17 P1 Cs7 54.9(4) . 4_465 ?
O2 P1 Cs7 104.9(4) 4_465 4_465 ?
O23 P1 Cs7 47.9(3) . 4_465 ?
Cs2 P1 Cs7 75.95(8) 4_465 4_465 ?
Cs1 P1 Cs7 70.68(7) . 4_465 ?
Cs8 P1 Cs7 144.31(12) 1_455 4_465 ?
O12 P2 O7 114.8(7) . . ?
O12 P2 O8 109.8(7) . . ?
O7 P2 O8 113.3(7) . . ?
O12 P2 O21 104.1(6) . . ?
O7 P2 O21 108.2(6) . . ?
O8 P2 O21 105.8(6) . . ?
O12 P2 Cs2 96.7(5) . 4_565 ?
O7 P2 Cs2 63.7(5) . 4_565 ?
O8 P2 Cs2 150.6(5) . 4_565 ?
O21 P2 Cs2 53.6(3) . 4_565 ?
O12 P2 Cs1 105.2(5) . . ?
O7 P2 Cs1 70.7(5) . . ?
O8 P2 Cs1 51.2(5) . . ?
O21 P2 Cs1 147.9(4) . . ?
Cs2 P2 Cs1 134.30(12) 4_565 . ?
O12 P2 Cs7 50.8(5) . 4_465 ?
O7 P2 Cs7 132.8(5) . 4_465 ?
O8 P2 Cs7 59.1(5) . 4_465 ?
O21 P2 Cs7 118.7(3) . 4_465 ?
Cs2 P2 Cs7 146.20(12) 4_565 4_465 ?
Cs1 P2 Cs7 72.00(8) . 4_465 ?
O12 P2 Cs4 57.8(4) . 4_565 ?
O7 P2 Cs4 136.6(5) . 4_565 ?
O8 P2 Cs4 108.7(5) . 4_565 ?
O21 P2 Cs4 47.9(3) . 4_565 ?
Cs2 P2 Cs4 74.43(8) 4_565 4_565 ?
Cs1 P2 Cs4 150.60(12) . 4_565 ?
Cs7 P2 Cs4 79.08(8) 4_465 4_565 ?
O12 P2 Cs8 153.0(5) . . ?
O7 P2 Cs8 38.9(4) . . ?
O8 P2 Cs8 91.3(5) . . ?
O21 P2 Cs8 85.1(3) . . ?
Cs2 P2 Cs8 68.14(7) 4_565 . ?
Cs1 P2 Cs8 74.80(8) . . ?
Cs7 P2 Cs8 145.04(12) 4_465 . ?
Cs4 P2 Cs8 131.92(10) 4_565 . ?
O6 P3 O25 113.2(7) . . ?
O6 P3 O13 112.7(7) . . ?
O25 P3 O13 113.9(7) . . ?
O6 P3 O9 108.3(5) . . ?
O25 P3 O9 103.6(6) . . ?
O13 P3 O9 104.1(6) . . ?
O6 P3 Cs3 53.0(4) . . ?
O25 P3 Cs3 60.2(5) . . ?
O13 P3 Cs3 136.7(5) . . ?
O9 P3 Cs3 119.1(3) . . ?
O6 P3 Cs1 52.3(4) . . ?
O25 P3 Cs1 112.2(5) . . ?
O13 P3 Cs1 66.8(5) . . ?
O9 P3 Cs1 143.7(4) . . ?
Cs3 P3 Cs1 76.29(8) . . ?
O6 P3 Cs5 153.3(4) . 1_655 ?
O25 P3 Cs5 92.4(5) . 1_655 ?
O13 P3 Cs5 59.3(5) . 1_655 ?
O9 P3 Cs5 55.6(3) . 1_655 ?
Cs3 P3 Cs5 151.35(12) . 1_655 ?
Cs1 P3 Cs5 126.00(11) . 1_655 ?
O6 P3 Cs6 99.6(4) . 3_545 ?
O25 P3 Cs6 61.1(5) . 3_545 ?
O13 P3 Cs6 145.1(5) . 3_545 ?
O9 P3 Cs6 50.8(3) . 3_545 ?
Cs3 P3 Cs6 73.92(8) . 3_545 ?
Cs1 P3 Cs6 148.11(12) . 3_545 ?
Cs5 P3 Cs6 85.89(8) 1_655 3_545 ?
O24 P4 O20 119.1(7) . . ?
O24 P4 O15 111.9(7) . . ?
O20 P4 O15 113.2(8) . . ?
O24 P4 O11 107.8(6) . 1_545 ?
O20 P4 O11 104.8(6) . 1_545 ?
O15 P4 O11 97.2(7) . 1_545 ?
O24 P4 Cs2 65.7(4) . . ?
O20 P4 Cs2 134.0(6) . . ?
O15 P4 Cs2 46.7(6) . . ?
O11 P4 Cs2 117.4(4) 1_545 . ?
O24 P4 Cs6 155.0(5) . 1_645 ?
O20 P4 Cs6 67.8(5) . 1_645 ?
O15 P4 Cs6 83.4(6) . 1_645 ?
O11 P4 Cs6 48.9(3) 1_545 1_645 ?
Cs2 P4 Cs6 128.99(13) . 1_645 ?
O24 P4 Cs4 45.6(4) . . ?
O20 P4 Cs4 80.4(6) . . ?
O15 P4 Cs4 111.8(6) . . ?
O11 P4 Cs4 146.0(4) 1_545 . ?
Cs2 P4 Cs4 75.06(8) . . ?
Cs6 P4 Cs4 148.20(12) 1_645 . ?
O24 P4 Cs5 85.0(4) . 3_545 ?
O20 P4 Cs5 48.4(5) . 3_545 ?
O15 P4 Cs5 161.0(6) . 3_545 ?
O11 P4 Cs5 85.2(4) 1_545 3_545 ?
Cs2 P4 Cs5 146.81(14) . 3_545 ?
Cs6 P4 Cs5 84.07(8) 1_645 3_545 ?
Cs4 P4 Cs5 73.25(9) . 3_545 ?
O10 P5 O4 115.5(6) . 4_465 ?
O10 P5 O19 115.5(6) . . ?
O4 P5 O19 107.9(6) 4_465 . ?
O10 P5 O23 107.6(6) . . ?
O4 P5 O23 105.7(5) 4_465 . ?
O19 P5 O23 103.7(6) . . ?
O10 P5 Cs1 129.5(5) . 4_465 ?
O4 P5 Cs1 53.4(4) 4_465 4_465 ?
O19 P5 Cs1 55.2(4) . 4_465 ?
O23 P5 Cs1 122.9(3) . 4_465 ?
O10 P5 Cs1 74.2(5) . . ?
O4 P5 Cs1 154.2(4) 4_465 . ?
O19 P5 Cs1 86.8(5) . . ?
O23 P5 Cs1 49.2(3) . . ?
Cs1 P5 Cs1 140.19(12) 4_465 . ?
O10 P5 Cs7 65.2(5) . 1_455 ?
O4 P5 Cs7 55.7(4) 4_465 1_455 ?
O19 P5 Cs7 110.7(5) . 1_455 ?
O23 P5 Cs7 144.5(4) . 1_455 ?
Cs1 P5 Cs7 73.19(8) 4_465 1_455 ?
Cs1 P5 Cs7 139.43(10) . 1_455 ?
O10 P5 Cs7 144.7(5) . 4_465 ?
O4 P5 Cs7 98.8(4) 4_465 4_465 ?
O19 P5 Cs7 56.7(4) . 4_465 ?
O23 P5 Cs7 51.8(3) . 4_465 ?
Cs1 P5 Cs7 77.36(7) 4_465 4_465 ?
Cs1 P5 Cs7 71.11(8) . 4_465 ?
Cs7 P5 Cs7 149.13(11) 1_455 4_465 ?
O18 P6 O26 115.2(6) . . ?
O18 P6 O1 112.1(6) . 4_455 ?
O26 P6 O1 113.4(6) . 4_455 ?
O18 P6 O21 105.3(5) . 4_465 ?
O26 P6 O21 102.6(5) . 4_465 ?
O1 P6 O21 107.1(5) 4_455 4_465 ?
O18 P6 Cs2 59.8(4) . . ?
O26 P6 Cs2 96.7(4) . . ?
O1 P6 Cs2 148.2(4) 4_455 . ?
O21 P6 Cs2 53.6(3) 4_465 . ?
O18 P6 Cs2 75.6(4) . 4_455 ?
O26 P6 Cs2 109.3(4) . 4_455 ?
O1 P6 Cs2 45.0(4) 4_455 4_455 ?
O21 P6 Cs2 144.2(3) 4_465 4_455 ?
Cs2 P6 Cs2 134.78(13) . 4_455 ?
O18 P6 Cs8 135.9(4) . 1_445 ?
O26 P6 Cs8 54.3(4) . 1_445 ?
O1 P6 Cs8 59.2(4) 4_455 1_445 ?
O21 P6 Cs8 118.7(3) 4_465 1_445 ?
Cs2 P6 Cs8 149.65(13) . 1_445 ?
Cs2 P6 Cs8 70.78(8) 4_455 1_445 ?
O18 P6 Cs4 132.5(4) . . ?
O26 P6 Cs4 54.4(4) . . ?
O1 P6 Cs4 113.8(4) 4_455 . ?
O21 P6 Cs4 49.5(3) 4_465 . ?
Cs2 P6 Cs4 74.82(8) . . ?
Cs2 P6 Cs4 150.21(13) 4_455 . ?
Cs8 P6 Cs4 80.01(9) 1_445 . ?
O27 P7 O14 114.8(7) . . ?
O27 P7 O22 111.0(7) . . ?
O14 P7 O22 109.6(7) . . ?
O27 P7 O9 108.9(7) . . ?
O14 P7 O9 105.2(6) . . ?
O22 P7 O9 106.9(5) . . ?
O27 P7 Cs4 133.7(5) . . ?
O14 P7 Cs4 52.6(5) . . ?
O22 P7 Cs4 57.1(4) . . ?
O9 P7 Cs4 117.4(4) . . ?
O27 P7 Cs2 64.3(5) . . ?
O14 P7 Cs2 104.8(5) . . ?
O22 P7 Cs2 54.8(4) . . ?
O9 P7 Cs2 148.9(4) . . ?
Cs4 P7 Cs2 76.10(9) . . ?
O27 P7 Cs5 62.7(5) . 1_655 ?
O14 P7 Cs5 97.6(5) . 1_655 ?
O22 P7 Cs5 151.4(5) . 1_655 ?
O9 P7 Cs5 55.6(3) . 1_655 ?
Cs4 P7 Cs5 148.65(14) . 1_655 ?
Cs2 P7 Cs5 127.06(15) . 1_655 ?
O27 P7 Cs6 147.3(6) . 3_545 ?
O14 P7 Cs6 63.4(4) . 3_545 ?
O22 P7 Cs6 99.2(5) . 3_545 ?
O9 P7 Cs6 47.9(3) . 3_545 ?
Cs4 P7 Cs6 73.60(10) . 3_545 ?
Cs2 P7 Cs6 148.08(15) . 3_545 ?
Cs5 P7 Cs6 84.77(10) 1_655 3_545 ?
O16 P8 O28 114.3(7) . . ?
O16 P8 O5 112.5(7) . . ?
O28 P8 O5 111.4(7) . . ?
O16 P8 O11 108.7(6) . . ?
O28 P8 O11 102.6(7) . . ?
O5 P8 O11 106.5(6) . . ?
O16 P8 Cs6 65.1(5) . 1_655 ?
O28 P8 Cs6 94.9(5) . 1_655 ?
O5 P8 Cs6 150.5(5) . 1_655 ?
O11 P8 Cs6 52.5(4) . 1_655 ?
O16 P8 Cs5 54.0(4) . 3 ?
O28 P8 Cs5 165.5(5) . 3 ?
O5 P8 Cs5 70.6(4) . 3 ?
O11 P8 Cs5 90.1(4) . 3 ?
Cs6 P8 Cs5 87.35(9) 1_655 3 ?
O16 P8 Cs1 135.3(5) . . ?
O28 P8 Cs1 36.6(5) . . ?
O5 P8 Cs1 75.0(4) . . ?
O11 P8 Cs1 110.8(4) . . ?
Cs6 P8 Cs1 128.96(14) 1_655 . ?
Cs5 P8 Cs1 143.68(14) 3 . ?
O16 P8 Cs3 87.1(5) . . ?
O28 P8 Cs3 100.2(5) . . ?
O5 P8 Cs3 37.6(4) . . ?
O11 P8 Cs3 143.3(4) . . ?
Cs6 P8 Cs3 151.91(13) 1_655 . ?
Cs5 P8 Cs3 72.38(9) 3 . ?
Cs1 P8 Cs3 73.37(8) . . ?
P6 O1 Cu3 132.4(6) 4 1_545 ?
P6 O1 Cs2 113.8(5) 4 . ?
Cu3 O1 Cs2 112.3(4) 1_545 . ?
P6 O1 Cs8 98.1(5) 4 4_465 ?
Cu3 O1 Cs8 93.7(4) 1_545 4_465 ?
Cs2 O1 Cs8 89.6(2) . 4_465 ?
P1 O2 Cu2 136.5(6) 4_565 4_465 ?
P1 O2 Cs2 100.8(4) 4_565 . ?
Cu2 O2 Cs2 104.6(3) 4_465 . ?
P1 O2 Cs8 115.0(4) 4_565 4_465 ?
Cu2 O2 Cs8 99.3(3) 4_465 4_465 ?
Cs2 O2 Cs8 91.2(2) . 4_465 ?
P1 O3 Cu7 138.3(7) . . ?
P1 O3 Cs3 127.5(6) . . ?
Cu7 O3 Cs3 91.7(4) . . ?
P1 O3 Cs1 88.1(5) . . ?
Cu7 O3 Cs1 107.3(4) . . ?
Cs3 O3 Cs1 90.5(3) . . ?
P5 O4 Cu2 133.3(6) 4_565 4_465 ?
P5 O4 Cs1 103.2(4) 4_565 . ?
Cu2 O4 Cs1 117.9(4) 4_465 . ?
P5 O4 Cs7 102.6(4) 4_565 4_465 ?
Cu2 O4 Cs7 98.0(4) 4_465 4_465 ?
Cs1 O4 Cs7 91.0(2) . 4_465 ?
P8 O5 Cu7 135.4(7) . . ?
P8 O5 Cs3 124.1(5) . . ?
Cu7 O5 Cs3 100.2(4) . . ?
P8 O5 Cs5 86.6(4) . 3 ?
Cu7 O5 Cs5 99.9(4) . 3 ?
Cs3 O5 Cs5 88.6(3) . 3 ?
P3 O6 Cu6 134.3(6) . . ?
P3 O6 Cs1 106.5(5) . . ?
Cu6 O6 Cs1 111.3(4) . . ?
P3 O6 Cs3 105.6(5) . . ?
Cu6 O6 Cs3 94.7(3) . . ?
Cs1 O6 Cs3 96.6(2) . . ?
P2 O7 Cu2 137.7(7) . . ?
P2 O7 Cs8 123.7(6) . . ?
Cu2 O7 Cs8 98.3(4) . . ?
P2 O7 Cs2 92.7(5) . 4_565 ?
Cu2 O7 Cs2 95.5(4) . 4_565 ?
Cs8 O7 Cs2 86.1(3) . 4_565 ?
P2 O7 Cs1 86.4(5) . . ?
Cu2 O7 Cs1 87.4(4) . . ?
Cs8 O7 Cs1 91.6(3) . . ?
Cs2 O7 Cs1 176.6(4) 4_565 . ?
P2 O8 Cu3 134.8(8) . . ?
P2 O8 Cs1 106.9(6) . . ?
Cu3 O8 Cs1 113.6(5) . . ?
P2 O8 Cs7 98.3(5) . 4_465 ?
Cu3 O8 Cs7 101.6(5) . 4_465 ?
Cs1 O8 Cs7 88.7(3) . 4_465 ?
P3 O9 P7 127.4(5) . . ?
P3 O9 Cs6 105.8(5) . 3_545 ?
P7 O9 Cs6 110.0(5) . 3_545 ?
P3 O9 Cs5 100.4(4) . 1_655 ?
P7 O9 Cs5 100.6(4) . 1_655 ?
Cs6 O9 Cs5 111.8(2) 3_545 1_655 ?
P5 O10 Cu6 134.8(7) . . ?
P5 O10 Cs3 130.8(6) . . ?
Cu6 O10 Cs3 93.7(4) . . ?
P5 O10 Cs7 92.5(5) . 1_455 ?
Cu6 O10 Cs7 89.7(4) . 1_455 ?
Cs3 O10 Cs7 95.9(3) . 1_455 ?
P5 O10 Cs1 82.7(5) . . ?
Cu6 O10 Cs1 94.2(4) . . ?
Cs3 O10 Cs1 86.7(3) . . ?
Cs7 O10 Cs1 175.2(4) 1_455 . ?
P8 O11 P4 129.6(6) . 1_565 ?
P8 O11 Cs6 103.6(5) . 1_655 ?
P4 O11 Cs6 107.2(5) 1_565 1_655 ?
P2 O12 Cu6 142.3(8) . 4_565 ?
P2 O12 Cs7 107.9(6) . 4_465 ?
Cu6 O12 Cs7 105.3(4) 4_565 4_465 ?
P2 O12 Cs4 101.4(5) . 4_565 ?
Cu6 O12 Cs4 90.7(4) 4_565 4_565 ?
Cs7 O12 Cs4 98.6(3) 4_465 4_565 ?
P3 O13 Cu4 125.6(7) . . ?
P3 O13 Cs5 98.2(5) . 1_655 ?
Cu4 O13 Cs5 99.0(5) . 1_655 ?
P3 O13 Cs1 90.2(5) . . ?
Cu4 O13 Cs1 78.2(4) . . ?
Cs5 O13 Cs1 171.1(4) 1_655 . ?
P3 O13 Cs7 135.9(6) . . ?
Cu4 O13 Cs7 96.0(4) . . ?
Cs5 O13 Cs7 87.8(3) 1_655 . ?
Cs1 O13 Cs7 84.1(3) . . ?
P7 O14 Cu1 134.4(7) . 1_655 ?
P7 O14 Cs4 105.2(5) . . ?
Cu1 O14 Cs4 118.4(5) 1_655 . ?
P7 O14 Cs6 94.3(5) . 3_545 ?
Cu1 O14 Cs6 99.5(4) 1_655 3_545 ?
Cs4 O14 Cs6 88.1(3) . 3_545 ?
P4 O15 Cu5 136.8(9) . . ?
P4 O15 Cs2 112.0(7) . . ?
Cu5 O15 Cs2 93.7(5) . . ?
P8 O16 Cu1 135.8(7) . 3 ?
P8 O16 Cs5 104.8(5) . 3 ?
Cu1 O16 Cs5 109.7(4) 3 3 ?
P8 O16 Cs6 91.9(5) . 1_655 ?
Cu1 O16 Cs6 104.6(4) 3 1_655 ?
Cs5 O16 Cs6 104.9(3) 3 1_655 ?
P1 O17 Cu3 140.4(6) . . ?
P1 O17 Cs2 102.0(5) . 4_465 ?
Cu3 O17 Cs2 108.7(4) . 4_465 ?
P1 O17 Cs7 104.1(4) . 4_465 ?
Cu3 O17 Cs7 97.7(3) . 4_465 ?
Cs2 O17 Cs7 94.6(2) 4_465 4_465 ?
P6 O18 Cu3 138.3(6) . 1_545 ?
P6 O18 Cs8 122.2(5) . 4_465 ?
Cu3 O18 Cs8 96.8(4) 1_545 4_465 ?
P6 O18 Cs2 97.4(5) . . ?
Cu3 O18 Cs2 99.2(4) 1_545 . ?
Cs8 O18 Cs2 86.6(2) 4_465 . ?
P6 O18 Cs2 82.0(4) . 4_455 ?
Cu3 O18 Cs2 86.0(3) 1_545 4_455 ?
Cs8 O18 Cs2 87.4(2) 4_465 4_455 ?
Cs2 O18 Cs2 172.5(3) . 4_455 ?
P5 O19 Cu2 145.8(7) . 4_465 ?
P5 O19 Cs1 101.2(5) . 4_465 ?
Cu2 O19 Cs1 106.2(4) 4_465 4_465 ?
P5 O19 Cs7 101.9(5) . 4_465 ?
Cu2 O19 Cs7 95.6(4) 4_465 4_465 ?
Cs1 O19 Cs7 95.3(3) 4_465 4_465 ?
P4 O20 Cu1 134.4(8) . 1_655 ?
P4 O20 Cs5 111.5(7) . 3_545 ?
Cu1 O20 Cs5 110.1(5) 1_655 3_545 ?
P4 O20 Cs6 89.7(6) . 1_645 ?
Cu1 O20 Cs6 99.5(5) 1_655 1_645 ?
Cs5 O20 Cs6 101.5(3) 3_545 1_645 ?
P2 O21 P6 131.1(5) . 4_565 ?
P2 O21 Cs2 101.9(4) . 4_565 ?
P6 O21 Cs2 101.5(4) 4_565 4_565 ?
P2 O21 Cs4 110.7(4) . 4_565 ?
P6 O21 Cs4 108.2(4) 4_565 4_565 ?
Cs2 O21 Cs4 97.22(19) 4_565 4_565 ?
P7 O22 Cu6 132.9(7) . . ?
P7 O22 Cs2 101.8(5) . . ?
Cu6 O22 Cs2 120.3(4) . . ?
P7 O22 Cs4 99.3(5) . . ?
Cu6 O22 Cs4 97.9(4) . . ?
Cs2 O22 Cs4 94.0(3) . . ?
P1 O23 P5 130.6(5) . . ?
P1 O23 Cs1 104.0(4) . . ?
P5 O23 Cs1 106.5(4) . . ?
P1 O23 Cs7 110.9(4) . 4_465 ?
P5 O23 Cs7 105.3(4) . 4_465 ?
Cs1 O23 Cs7 92.8(2) . 4_465 ?
P4 O24 Cu7 134.5(7) . 1_545 ?
P4 O24 Cs4 114.7(5) . . ?
Cu7 O24 Cs4 101.3(4) 1_545 . ?
P4 O24 Cs2 92.3(5) . . ?
Cu7 O24 Cs2 114.5(4) 1_545 . ?
Cs4 O24 Cs2 91.5(3) . . ?
P3 O25 Cu1 138.9(9) . 3 ?
P3 O25 Cs3 97.5(6) . . ?
Cu1 O25 Cs3 118.0(5) 3 . ?
P3 O25 Cs6 96.9(6) . 3_545 ?
Cu1 O25 Cs6 105.0(5) 3 3_545 ?
Cs3 O25 Cs6 86.4(3) . 3_545 ?
P6 O26 Cu7 144.6(7) . 1_545 ?
P6 O26 Cs8 103.8(5) . 1_445 ?
Cu7 O26 Cs8 103.6(4) 1_545 1_445 ?
P6 O26 Cs4 104.6(5) . . ?
Cu7 O26 Cs4 92.2(4) 1_545 . ?
Cs8 O26 Cs4 100.2(3) 1_445 . ?
P7 O27 Cu5 127.1(8) . . ?
P7 O27 Cs5 94.9(6) . 1_655 ?
Cu5 O27 Cs5 96.3(5) . 1_655 ?
P7 O27 Cs2 93.1(6) . . ?
Cu5 O27 Cs2 79.5(4) . . ?
Cs5 O27 Cs2 171.9(4) 1_655 . ?
P7 O27 Cs7 135.2(7) . . ?
Cu5 O27 Cs7 96.8(5) . . ?
Cs5 O27 Cs7 87.5(3) 1_655 . ?
Cs2 O27 Cs7 86.1(3) . . ?
P8 O28 Cu4 130.7(8) . . ?
P8 O28 Cs1 125.1(7) . . ?
Cu4 O28 Cs1 98.9(5) . . ?

loop_
_geom_bond_atom_site_label_1
_geom_bond_atom_site_label_2
_geom_bond_distance
_geom_bond_site_symmetry_2
_geom_bond_publ_flag
Cs1 O28 2.889(12) . ?
Cs1 O23 3.021(8) . ?
Cs1 O4 3.053(9) . ?
Cs1 O19 3.101(11) 4_565 ?
Cs1 O8 3.174(12) . ?
Cs1 O6 3.199(9) . ?
Cs1 O3 3.503(11) . ?
Cs1 O13 3.564(12) . ?
Cs1 Cl3 3.662(4) . ?
Cs1 Cu4 3.6852(18) . ?
Cs1 O7 3.688(11) . ?
Cs1 P5 3.705(4) 4_565 ?
Cs2 O1 2.989(10) . ?
Cs2 O15 3.072(14) . ?
Cs2 O17 3.112(10) 4_565 ?
Cs2 O21 3.125(7) 4_465 ?
Cs2 O2 3.143(8) . ?
Cs2 O22 3.254(11) . ?
Cs2 O18 3.313(10) . ?
Cs2 O7 3.409(11) 4_465 ?
Cs2 O27 3.516(13) . ?
Cs2 O24 3.570(10) . ?
Cs2 Cl4 3.683(3) . ?
Cs2 Cu5 3.6910(18) . ?
Cs3 O5 2.979(10) . ?
Cs3 O6 3.207(9) . ?
Cs3 O3 3.231(11) . ?
Cs3 O10 3.241(12) . ?
Cs3 O25 3.385(13) . ?
Cs3 Cl3 3.416(4) 1_455 ?
Cs3 Cl1 3.488(6) . ?
Cs3 Cl2 3.558(7) . ?
Cs3 Cl5 3.632(4) . ?
Cs3 Cl6 3.638(4) . ?
Cs3 Cu7 3.842(2) . ?
Cs3 P3 3.868(4) . ?
Cs4 O24 3.118(11) . ?
Cs4 O14 3.201(12) . ?
Cs4 O21 3.271(7) 4_465 ?
Cs4 O22 3.309(11) . ?
Cs4 Cl4 3.418(3) 1_455 ?
Cs4 O26 3.434(10) . ?
Cs4 Cl1 3.540(6) . ?
Cs4 O12 3.559(11) 4_465 ?
Cs4 Cl5 3.621(4) 3_545 ?
Cs4 Cl2 3.641(7) 1_545 ?
Cs4 Cl6 3.654(5) 3_545 ?
Cs4 P7 3.891(5) . ?
Cs5 O20 3.266(13) 3 ?
Cs5 O9 3.292(8) 1_455 ?
Cs5 O16 3.307(11) 3_545 ?
Cs5 Cl2 3.393(3) 3_545 ?
Cs5 O13 3.408(12) 1_455 ?
Cs5 Cl5 3.456(7) . ?
Cs5 Cl6 3.498(8) 3_545 ?
Cs5 O27 3.500(13) 1_455 ?
Cs5 Cl1 3.617(3) . ?
Cs5 O5 3.735(10) 3_545 ?
Cs5 P7 3.922(5) 1_455 ?
Cs5 P3 3.923(4) 1_455 ?
Cs6 O11 3.098(9) 1_455 ?
Cs6 O9 3.167(8) 3 ?
Cs6 Cl1 3.326(3) 3 ?
Cs6 O16 3.442(11) 1_455 ?
Cs6 Cl2 3.448(3) . ?
Cs6 O25 3.466(12) 3 ?
Cs6 Cl6 3.546(8) 3 ?
Cs6 O14 3.599(11) 3 ?
Cs6 Cl5 3.610(7) . ?
Cs6 O20 3.636(14) 1_465 ?
Cs6 P8 3.793(5) 1_455 ?
Cs6 P4 3.926(5) 1_465 ?
Cs7 O12 3.191(12) 4_565 ?
Cs7 O23 3.316(7) 4_565 ?
Cs7 O4 3.379(9) 4_565 ?
Cs7 O8 3.397(12) 4_565 ?
Cs7 Cl1 3.462(3) 1_655 ?
Cs7 O19 3.477(11) 4_565 ?
Cs7 Cl4 3.528(6) . ?
Cs7 O17 3.520(9) 4_565 ?
Cs7 Cl3 3.539(6) . ?
Cs7 O10 3.629(12) 1_655 ?
Cs7 O27 3.636(13) . ?
Cs7 O13 3.703(12) . ?
Cs8 O2 3.174(9) 4_565 ?
Cs8 O7 3.196(11) . ?
Cs8 O18 3.270(10) 4_565 ?
Cs8 O26 3.279(11) 1_665 ?
Cs8 O1 3.404(10) 4_565 ?
Cs8 Cl2 3.442(3) 1_655 ?
Cs8 Cl4 3.451(6) 1_565 ?
Cs8 Cl3 3.508(6) . ?
Cs8 P6 3.924(5) 1_665 ?
Cs8 Cu2 3.976(2) . ?
Cs8 Cu3 4.014(2) 4_575 ?
Cs8 P1 4.067(4) 1_655 ?
Cu1 O14 1.941(11) 1_455 ?
Cu1 O16 1.945(11) 3_545 ?
Cu1 O20 1.955(13) 1_455 ?
Cu1 O25 1.965(13) 3_545 ?
Cu1 Cs5 4.345(3) 3_445 ?
Cu1 Cs6 4.361(3) 3_445 ?
Cu1 Cs6 4.405(3) 1_545 ?
Cu2 O19 1.940(11) 4_565 ?
Cu2 O2 1.937(9) 4_565 ?
Cu2 O7 1.948(11) . ?
Cu2 O4 1.973(10) 4_565 ?
Cu2 Cl3 2.769(3) . ?
Cu2 Cs2 4.086(2) 4_565 ?
Cu2 Cs1 4.342(2) 4_565 ?
Cu3 O1 1.918(10) 1_565 ?
Cu3 O17 1.915(10) . ?
Cu3 O8 1.923(12) . ?
Cu3 O18 1.973(10) 1_565 ?
Cu3 Cs8 4.014(2) 4_475 ?
Cu3 Cs2 4.119(2) 1_565 ?
Cu3 Cs2 4.1449(17) 4_465 ?
Cu3 Cs7 4.228(3) 4_465 ?
Cu4 O28 1.885(13) . ?
Cu4 O13 1.911(12) . ?
Cu4 Cl5 2.216(4) 1_655 ?
Cu4 Cl3 2.273(3) . ?
Cu4 Cs5 4.159(3) 1_655 ?
Cu4 Cs3 4.2066(19) 1_655 ?
Cu4 Cs6 4.354(3) 1_655 ?
Cu5 O15 1.859(14) . ?
Cu5 O27 1.930(13) . ?
Cu5 Cl6 2.214(4) 3_645 ?
Cu5 Cl4 2.286(3) . ?
Cu5 Cs5 4.177(3) 1_655 ?
Cu5 Cs4 4.2222(19) 1_655 ?
Cu5 Cs6 4.397(3) 1_645 ?
Cu6 O12 1.907(11) 4_465 ?
Cu6 O22 1.935(11) . ?
Cu6 O10 1.986(11) . ?
Cu6 O6 1.989(9) . ?
Cu6 Cl1 2.697(3) . ?
Cu6 Cs7 4.1268(18) 1_455 ?
Cu7 O26 1.953(10) 1_565 ?
Cu7 O5 1.955(10) . ?
Cu7 O3 1.986(11) . ?
Cu7 O24 1.990(11) 1_565 ?
Cu7 Cl2 2.633(4) . ?
Cu7 Cs4 4.014(3) 1_565 ?
Cu7 Cs8 4.1923(18) 1_455 ?
Cl1 Cs6 3.326(3) 3_545 ?
Cl1 Cs7 3.462(3) 1_455 ?
Cl2 Cs5 3.393(3) 3 ?
Cl2 Cs8 3.442(3) 1_455 ?
Cl2 Cs4 3.641(7) 1_565 ?
Cl3 Cs3 3.416(3) 1_655 ?
Cl4 Cs4 3.418(3) 1_655 ?
Cl4 Cs8 3.451(6) 1_545 ?
Cl5 Cu4 2.216(4) 1_455 ?
Cl5 Cs4 3.621(4) 3 ?
Cl6 Cu5 2.214(4) 3_655 ?
Cl6 Cs5 3.498(8) 3 ?
Cl6 Cs6 3.546(8) 3_545 ?
Cl6 Cs4 3.654(4) 3 ?
P1 O3 1.463(11) . ?
P1 O17 1.537(10) . ?
P1 O2 1.533(10) 4_465 ?
P1 O23 1.610(11) . ?
P1 Cs2 3.747(4) 4_465 ?
P1 Cs8 4.067(4) 1_455 ?
P1 Cs7 4.171(4) 4_465 ?
P2 O12 1.497(11) . ?
P2 O7 1.521(12) . ?
P2 O8 1.523(14) . ?
P2 O21 1.610(11) . ?
P2 Cs2 3.799(5) 4_565 ?
P2 Cs7 3.919(4) 4_465 ?
P2 Cs4 4.125(4) 4_565 ?
P3 O6 1.464(10) . ?
P3 O25 1.483(13) . ?
P3 O13 1.517(13) . ?
P3 O9 1.620(12) . ?
P3 Cs5 3.923(4) 1_655 ?
P3 Cs6 3.931(4) 3_545 ?
P4 O24 1.468(11) . ?
P4 O20 1.499(14) . ?
P4 O15 1.534(15) . ?
P4 O11 1.664(13) 1_545 ?
P4 Cs6 3.926(5) 1_645 ?
P4 Cs5 4.063(5) 3_545 ?
P5 O10 1.513(12) . ?
P5 O4 1.516(11) 4_465 ?
P5 O19 1.514(12) . ?
P5 O23 1.640(11) . ?
P5 Cs1 3.705(4) 4_465 ?
P5 Cs7 3.993(5) 1_455 ?
P5 Cs7 4.070(4) 4_465 ?
P6 O18 1.490(11) . ?
P6 O26 1.512(11) . ?
P6 O1 1.532(11) 4_455 ?
P6 O21 1.634(12) 4_465 ?
P6 Cs2 3.869(4) 4_455 ?
P6 Cs8 3.924(5) 1_445 ?
P7 O27 1.497(14) . ?
P7 O14 1.527(12) . ?
P7 O22 1.578(12) . ?
P7 O9 1.612(12) . ?
P7 Cs5 3.922(5) 1_655 ?
P7 Cs6 4.014(5) 3_545 ?
P8 O16 1.481(11) . ?
P8 O28 1.526(13) . ?
P8 O5 1.530(11) . ?
P8 O11 1.578(13) . ?
P8 Cs6 3.793(5) 1_655 ?
P8 Cs5 3.953(5) 3 ?
O1 P6 1.532(11) 4 ?
O1 Cu3 1.918(10) 1_545 ?
O1 Cs8 3.404(10) 4_465 ?
O2 P1 1.533(10) 4_565 ?
O2 Cu2 1.937(9) 4_465 ?
O2 Cs8 3.174(9) 4_465 ?
O4 P5 1.516(11) 4_565 ?
O4 Cu2 1.973(10) 4_465 ?
O4 Cs7 3.379(9) 4_465 ?
O5 Cs5 3.735(10) 3 ?
O7 Cs2 3.409(11) 4_565 ?
O8 Cs7 3.397(12) 4_465 ?
O9 Cs6 3.167(8) 3_545 ?
O9 Cs5 3.292(8) 1_655 ?
O10 Cs7 3.629(12) 1_455 ?
O11 P4 1.664(13) 1_565 ?
O11 Cs6 3.098(9) 1_655 ?
O12 Cu6 1.907(11) 4_565 ?
O12 Cs7 3.191(12) 4_465 ?
O12 Cs4 3.559(11) 4_565 ?
O13 Cs5 3.408(12) 1_655 ?
O14 Cu1 1.941(11) 1_655 ?
O14 Cs6 3.599(11) 3_545 ?
O16 Cu1 1.945(11) 3 ?
O16 Cs5 3.307(11) 3 ?
O16 Cs6 3.442(11) 1_655 ?
O17 Cs2 3.112(10) 4_465 ?
O17 Cs7 3.520(9) 4_465 ?
O18 Cu3 1.973(10) 1_545 ?
O18 Cs8 3.270(10) 4_465 ?
O18 Cs2 3.785(10) 4_455 ?
O19 Cu2 1.940(11) 4_465 ?
O19 Cs1 3.101(11) 4_465 ?
O19 Cs7 3.477(11) 4_465 ?
O20 Cu1 1.955(13) 1_655 ?
O20 Cs5 3.266(13) 3_545 ?
O20 Cs6 3.636(14) 1_645 ?
O21 P6 1.634(12) 4_565 ?
O21 Cs2 3.125(7) 4_565 ?
O21 Cs4 3.271(7) 4_565 ?
O23 Cs7 3.316(7) 4_465 ?
O24 Cu7 1.990(10) 1_545 ?
O25 Cu1 1.965(13) 3 ?
O25 Cs6 3.466(12) 3_545 ?
O26 Cu7 1.953(10) 1_545 ?
O26 Cs8 3.279(11) 1_445 ?
O27 Cs5 3.500(13) 1_655 ?
